data_4326514
loop_
_publ_author_name
'Daniel L. Reger'
'Jacob J. Horger'
'Agota Debreczeni'
'Mark D. Smith'

_publ_contact_author_address
;
Department of Chemistry and Biochemistry
University of South Carolina
Columbia, South Carolina 29208
USA
;
_publ_contact_author_email reger@mail.chem.sc.edu
_publ_contact_author_fax '1 803 777 9521'
_publ_contact_author_name 'Professor Daniel L. Reger'
_publ_contact_author_phone '1 803 777 2587'
_publ_section_title
;
 Syntheses and Characterization of Copper(II) Carboxylate Dimers Formed
 from Enantiopure Ligands Containing a Strong \p...\p Stacking Synthon:
 Enantioselective Single-Crystal to Single-Crystal Gas/Solid-Mediated
 Transformations
;
_journal_name_full 'Inorganic Chemistry'
_journal_page_first 10225
_journal_page_last 10240
_journal_paper_doi 10.1021/ic201238n
_journal_volume 50
_journal_year 2011
_chemical_absolute_configuration ad
_chemical_formula_moiety 'C134 H97 Cu4 N17 O41, C4 H10 O, 2(C H4 O), 3(C H2 Cl2)'
_chemical_formula_sum 'C143 H121 Cl6 Cu4 N17 O44'
_chemical_formula_weight 3248.43
_chemical_name_systematic
; 
 ? 
;
_space_group_IT_number 19
_symmetry_cell_setting orthorhombic
_symmetry_space_group_name_Hall 'P 2ac 2ab'
_symmetry_space_group_name_H-M 'P 21 21 21'
_atom_sites_solution_hydrogens geom
_atom_sites_solution_primary direct
_atom_sites_solution_secondary difmap
_audit_creation_method SHELXL-97
_cell_angle_alpha 90.00
_cell_angle_beta 90.00
_cell_angle_gamma 90.00
_cell_formula_units_Z 4
_cell_length_a 15.3235(5)
_cell_length_b 21.9549(8)
_cell_length_c 50.9472(18)
_cell_measurement_reflns_used 8473
_cell_measurement_temperature 150(2)
_cell_measurement_theta_max 23.950
_cell_measurement_theta_min 2.277
_cell_volume 17140.0(10)
_computing_cell_refinement 'SAINT-Plus Version 6.45 (Bruker, 2001)'
_computing_data_collection 'SMART Version 5.625 (Bruker, 2001)'
_computing_data_reduction 'SAINT-Plus Version 6.45 (Bruker, 2001)'
_computing_molecular_graphics various
_computing_publication_material 'SHELXTL Version 6.14 (Bruker, 2000)'
_computing_structure_refinement 'SHELXL-97 (Sheldrick, 1997)'
_computing_structure_solution 'SHELXS-97 (Sheldrick, 1990)'
_diffrn_ambient_temperature 150(2)
_diffrn_measured_fraction_theta_full 0.999
_diffrn_measured_fraction_theta_max 0.999
_diffrn_measurement_device_type 'Bruker SMART APEX CCD diffractometer'
_diffrn_measurement_method 'omega scans'
_diffrn_radiation_monochromator graphite
_diffrn_radiation_source 'fine-focus sealed tube'
_diffrn_radiation_type MoK\a
_diffrn_radiation_wavelength 0.71073
_diffrn_reflns_av_R_equivalents 0.0657
_diffrn_reflns_av_sigmaI/netI 0.0421
_diffrn_reflns_limit_h_max 18
_diffrn_reflns_limit_h_min -18
_diffrn_reflns_limit_k_max 26
_diffrn_reflns_limit_k_min -26
_diffrn_reflns_limit_l_max 60
_diffrn_reflns_limit_l_min -60
_diffrn_reflns_number 218466
_diffrn_reflns_theta_full 25.07
_diffrn_reflns_theta_max 25.07
_diffrn_reflns_theta_min 1.01
_exptl_absorpt_coefficient_mu 0.660
_exptl_absorpt_correction_T_max 1.0000
_exptl_absorpt_correction_T_min 0.8534
_exptl_absorpt_correction_type multi-scan
_exptl_absorpt_process_details 'SADABS Version 2.05 (Bruker, 2001)'
_exptl_crystal_colour blue-green
_exptl_crystal_density_diffrn 1.259
_exptl_crystal_description bar
_exptl_crystal_F_000 6672
_exptl_crystal_size_max 0.50
_exptl_crystal_size_mid 0.35
_exptl_crystal_size_min 0.18
_refine_diff_density_max 0.531
_refine_diff_density_min -0.316
_refine_diff_density_rms 0.060
_refine_ls_abs_structure_details 'Flack H D (1983), Acta Cryst. A39, 876-881'
_refine_ls_abs_structure_Flack 0.044(6)
_refine_ls_extinction_method none
_refine_ls_goodness_of_fit_ref 1.041
_refine_ls_hydrogen_treatment constr
_refine_ls_matrix_type full
_refine_ls_number_parameters 1932
_refine_ls_number_reflns 30385
_refine_ls_number_restraints 2
_refine_ls_restrained_S_all 1.041
_refine_ls_R_factor_all 0.0510
_refine_ls_R_factor_gt 0.0433
_refine_ls_shift/su_max 0.002
_refine_ls_shift/su_mean 0.000
_refine_ls_structure_factor_coef Fsqd
_refine_ls_weighting_details 'calc w=1/[\s^2^(Fo^2^)+(0.0613P)^2^+2.0459P] where P=(Fo^2^+2Fc^2^)/3'
_refine_ls_weighting_scheme calc
_refine_ls_wR_factor_gt 0.1007
_refine_ls_wR_factor_ref 0.1038
_reflns_number_gt 26850
_reflns_number_total 30385
_reflns_threshold_expression >2sigma(I)
_cod_data_source_file ic201238n_si_002_5.cif
_cod_data_source_block 5
_cod_database_code 4326514

loop_
_symmetry_equiv_pos_as_xyz
'x, y, z'
'-x+1/2, -y, z+1/2'
'-x, y+1/2, -z+1/2'
'x+1/2, -y+1/2, -z'

loop_
_atom_site_label
_atom_site_type_symbol
_atom_site_fract_x
_atom_site_fract_y
_atom_site_fract_z
_atom_site_U_iso_or_equiv
_atom_site_adp_type
_atom_site_occupancy
_atom_site_symmetry_multiplicity
_atom_site_calc_flag
_atom_site_refinement_flags
Cu1 Cu 0.95180(2) 0.430566(19) 0.304273(7) 0.02413(9) Uani 1 1 d .
Cu2 Cu 0.92221(2) 0.410011(18) 0.356134(7) 0.02310(9) Uani 1 1 d .
Cu3 Cu 0.54704(2) 0.541179(18) 0.462315(7) 0.02245(9) Uani 1 1 d .
Cu4 Cu 0.56691(2) 0.516345(17) 0.411332(7) 0.02102(9) Uani 1 1 d .
C1A C 0.6749(2) 0.42593(18) 0.27532(7) 0.0310(8) Uani 1 1 d .
C2A C 0.6621(2) 0.43125(19) 0.24628(7) 0.0365(9) Uani 1 1 d .
C3A C 0.6406(2) 0.48664(19) 0.23501(7) 0.0360(9) Uani 1 1 d .
C4A C 0.6308(2) 0.53862(19) 0.25032(7) 0.0363(9) Uani 1 1 d .
C5A C 0.6483(2) 0.53669(18) 0.27916(7) 0.0309(8) Uani 1 1 d .
C6A C 0.6727(3) 0.3798(2) 0.23118(8) 0.0499(11) Uani 1 1 d .
H6A H 0.6880 0.3421 0.2391 0.060 Uiso 1 1 calc R
C7A C 0.6605(3) 0.3835(3) 0.20371(9) 0.0600(13) Uani 1 1 d .
H7A H 0.6665 0.3481 0.1932 0.072 Uiso 1 1 calc R
C8A C 0.6403(3) 0.4375(3) 0.19243(9) 0.0663(15) Uani 1 1 d .
H8A H 0.6340 0.4393 0.1739 0.080 Uiso 1 1 calc R
C9A C 0.6283(3) 0.4911(2) 0.20723(8) 0.0476(11) Uani 1 1 d .
C10A C 0.6036(3) 0.5474(3) 0.19658(9) 0.0604(14) Uani 1 1 d .
H10A H 0.5947 0.5508 0.1782 0.072 Uiso 1 1 calc R
C11A C 0.5921(3) 0.5970(3) 0.21189(9) 0.0544(12) Uani 1 1 d .
H11A H 0.5752 0.6346 0.2042 0.065 Uiso 1 1 calc R
C12A C 0.6051(3) 0.5929(2) 0.23911(8) 0.0475(11) Uani 1 1 d .
H12A H 0.5962 0.6277 0.2499 0.057 Uiso 1 1 calc R
C13A C 0.6891(2) 0.47650(17) 0.31792(6) 0.0276(8) Uani 1 1 d .
H13A H 0.6815 0.5185 0.3252 0.033 Uiso 1 1 calc R
C14A C 0.6281(2) 0.43446(18) 0.33371(7) 0.0320(8) Uani 1 1 d .
H14A H 0.5677 0.4397 0.3272 0.038 Uiso 1 1 calc R
H14B H 0.6452 0.3916 0.3305 0.038 Uiso 1 1 calc R
C15A C 0.6290(2) 0.44620(16) 0.36313(7) 0.0274(8) Uani 1 1 d .
C16A C 0.7850(2) 0.45989(15) 0.32151(6) 0.0217(7) Uani 1 1 d .
N1A N 0.66648(18) 0.47957(14) 0.28991(5) 0.0279(6) Uani 1 1 d .
N2A N 0.65597(19) 0.40124(14) 0.37772(6) 0.0335(7) Uani 1 1 d .
H2A1 H 0.6553 0.4047 0.3949 0.040 Uiso 1 1 calc R
H2A2 H 0.6748 0.3674 0.3704 0.040 Uiso 1 1 calc R
O1A O 0.69383(16) 0.37856(12) 0.28579(5) 0.0351(6) Uani 1 1 d .
O2A O 0.6473(2) 0.58165(13) 0.29252(6) 0.0497(7) Uani 1 1 d .
O3A O 0.60132(15) 0.49544(11) 0.37159(4) 0.0291(5) Uani 1 1 d .
O4A O 0.83459(14) 0.46395(11) 0.30181(4) 0.0266(5) Uani 1 1 d .
O5A O 0.80598(14) 0.44417(11) 0.34419(4) 0.0283(5) Uani 1 1 d .
C1B C 0.9827(2) 0.21602(17) 0.30711(7) 0.0320(8) Uani 1 1 d .
C2B C 1.0401(2) 0.18392(18) 0.28843(7) 0.0355(9) Uani 1 1 d .
C3B C 1.0016(2) 0.15058(17) 0.26777(8) 0.0357(9) Uani 1 1 d .
C4B C 0.9116(2) 0.14939(18) 0.26412(8) 0.0375(9) Uani 1 1 d .
C5B C 0.8534(2) 0.18343(17) 0.28169(7) 0.0350(9) Uani 1 1 d .
C6B C 1.1281(3) 0.1867(2) 0.29133(9) 0.0475(11) Uani 1 1 d .
H6B H 1.1530 0.2095 0.3053 0.057 Uiso 1 1 calc R
C7B C 1.1830(3) 0.1551(2) 0.27326(10) 0.0583(13) Uani 1 1 d .
H7B H 1.2446 0.1574 0.2751 0.070 Uiso 1 1 calc R
C8B C 1.1483(3) 0.1223(2) 0.25362(9) 0.0520(11) Uani 1 1 d .
H8B H 1.1860 0.1011 0.2420 0.062 Uiso 1 1 calc R
C9B C 1.0562(3) 0.11837(18) 0.24982(8) 0.0418(9) Uani 1 1 d .
C10B C 1.0180(3) 0.08594(19) 0.22916(8) 0.0465(11) Uani 1 1 d .
H10B H 1.0540 0.0644 0.2171 0.056 Uiso 1 1 calc R
C11B C 0.9296(3) 0.08495(18) 0.22611(8) 0.0458(10) Uani 1 1 d .
H11B H 0.9046 0.0626 0.2120 0.055 Uiso 1 1 calc R
C12B C 0.8753(3) 0.11655(19) 0.24352(8) 0.0423(10) Uani 1 1 d .
H12B H 0.8138 0.1155 0.2413 0.051 Uiso 1 1 calc R
C13B C 0.8378(2) 0.25250(16) 0.31943(7) 0.0283(8) Uani 1 1 d .
H13B H 0.7812 0.2592 0.3101 0.034 Uiso 1 1 calc R
C14B C 0.8174(2) 0.21764(17) 0.34478(7) 0.0334(8) Uani 1 1 d .
H14C H 0.7982 0.1758 0.3403 0.040 Uiso 1 1 calc R
H14D H 0.8710 0.2145 0.3555 0.040 Uiso 1 1 calc R
C15B C 0.7466(2) 0.24920(17) 0.36056(7) 0.0294(8) Uani 1 1 d .
C16B C 0.8779(2) 0.31466(16) 0.32425(7) 0.0264(8) Uani 1 1 d .
N1B N 0.89416(17) 0.21661(13) 0.30176(6) 0.0276(6) Uani 1 1 d .
N2B N 0.7532(2) 0.24587(17) 0.38619(6) 0.0467(9) Uani 1 1 d .
H2B1 H 0.7136 0.2632 0.3962 0.056 Uiso 1 1 calc R
H2B2 H 0.7972 0.2263 0.3934 0.056 Uiso 1 1 calc R
O1B O 1.01071(16) 0.24219(13) 0.32657(5) 0.0392(6) Uani 1 1 d .
O2B O 0.77459(17) 0.18405(15) 0.27945(6) 0.0529(8) Uani 1 1 d .
O3B O 0.68620(16) 0.27612(13) 0.34960(5) 0.0390(6) Uani 1 1 d .
O4B O 0.90171(14) 0.34485(11) 0.30478(4) 0.0265(5) Uani 1 1 d .
O5B O 0.87930(15) 0.33130(11) 0.34790(5) 0.0295(5) Uani 1 1 d .
C1C C 1.2463(2) 0.45109(18) 0.30930(7) 0.0320(8) Uani 1 1 d .
C2C C 1.2998(2) 0.47199(18) 0.28653(7) 0.0353(9) Uani 1 1 d .
C3C C 1.3428(2) 0.42835(19) 0.27064(7) 0.0358(9) Uani 1 1 d .
C4C C 1.3357(2) 0.36628(18) 0.27587(7) 0.0316(8) Uani 1 1 d .
C5C C 1.2817(2) 0.34407(18) 0.29794(7) 0.0293(8) Uani 1 1 d .
C6C C 1.3080(3) 0.5329(2) 0.28128(9) 0.0482(11) Uani 1 1 d .
H6C H 1.2793 0.5619 0.2921 0.058 Uiso 1 1 calc R
C7C C 1.3584(3) 0.5527(2) 0.26008(10) 0.0596(13) Uani 1 1 d .
H7C H 1.3635 0.5950 0.2565 0.072 Uiso 1 1 calc R
C8C C 1.3999(3) 0.5116(3) 0.24464(10) 0.0615(13) Uani 1 1 d .
H8C H 1.4339 0.5260 0.2303 0.074 Uiso 1 1 calc R
C9C C 1.3945(3) 0.4484(2) 0.24902(8) 0.0474(11) Uani 1 1 d .
C10C C 1.4355(3) 0.4049(2) 0.23340(8) 0.0526(11) Uani 1 1 d .
H10C H 1.4686 0.4176 0.2186 0.063 Uiso 1 1 calc R
C11C C 1.4291(3) 0.3449(2) 0.23892(8) 0.0525(12) Uani 1 1 d .
H11C H 1.4584 0.3161 0.2282 0.063 Uiso 1 1 calc R
C12C C 1.3788(2) 0.3243(2) 0.26068(8) 0.0417(10) Uani 1 1 d .
H12C H 1.3752 0.2820 0.2646 0.050 Uiso 1 1 calc R
C13C C 1.1891(2) 0.36884(17) 0.33595(7) 0.0280(8) Uani 1 1 d .
H13C H 1.1926 0.3234 0.3363 0.034 Uiso 1 1 calc R
C14C C 1.2224(2) 0.39177(19) 0.36286(7) 0.0354(9) Uani 1 1 d .
H14E H 1.2070 0.4353 0.3649 0.042 Uiso 1 1 calc R
H14F H 1.1926 0.3688 0.3770 0.042 Uiso 1 1 calc R
C15C C 1.3189(2) 0.38451(18) 0.36583(7) 0.0340(9) Uani 1 1 d .
C16C C 1.0927(2) 0.38550(15) 0.33214(7) 0.0262(8) Uani 1 1 d .
N1C N 1.24230(17) 0.38939(13) 0.31390(6) 0.0273(6) Uani 1 1 d .
N2C N 1.3603(2) 0.43111(15) 0.37691(6) 0.0396(8) Uani 1 1 d .
H2C1 H 1.4171 0.4294 0.3794 0.048 Uiso 1 1 calc R
H2C2 H 1.3310 0.4637 0.3817 0.048 Uiso 1 1 calc R
O1C O 1.20527(16) 0.48639(12) 0.32291(5) 0.0360(6) Uani 1 1 d .
O2C O 1.27017(16) 0.29081(12) 0.30231(5) 0.0376(6) Uani 1 1 d .
O3C O 1.35587(17) 0.33788(13) 0.35869(6) 0.0474(7) Uani 1 1 d .
O4C O 1.06765(14) 0.39809(10) 0.30931(4) 0.0280(5) Uani 1 1 d .
O5C O 1.04689(15) 0.38410(11) 0.35255(4) 0.0291(5) Uani 1 1 d .
C1D C 0.8913(3) 0.63825(19) 0.33156(9) 0.0446(10) Uani 1 1 d .
C2D C 0.8590(3) 0.6858(2) 0.31390(10) 0.0560(13) Uani 1 1 d .
C3D C 0.9175(3) 0.72198(19) 0.29947(11) 0.0604(13) Uani 1 1 d .
C4D C 1.0083(3) 0.71808(19) 0.30404(10) 0.0563(12) Uani 1 1 d .
C5D C 1.0418(3) 0.67518(18) 0.32440(9) 0.0479(10) Uani 1 1 d .
C6D C 0.7696(4) 0.6913(2) 0.31018(13) 0.0753(17) Uani 1 1 d .
H6D H 0.7297 0.6669 0.3198 0.090 Uiso 1 1 calc R
C7D C 0.7398(5) 0.7346(3) 0.29144(16) 0.100(2) Uani 1 1 d .
H7D H 0.6789 0.7402 0.2890 0.120 Uiso 1 1 calc R
C8D C 0.7968(5) 0.7682(3) 0.27702(16) 0.104(3) Uani 1 1 d .
H8D H 0.7746 0.7960 0.2644 0.124 Uiso 1 1 calc R
C9D C 0.8865(4) 0.7629(2) 0.28017(13) 0.0800(18) Uani 1 1 d .
C10D C 0.9484(6) 0.7948(3) 0.26432(14) 0.100(2) Uani 1 1 d .
H10D H 0.9283 0.8200 0.2504 0.119 Uiso 1 1 calc R
C11D C 1.0338(5) 0.7897(2) 0.26863(13) 0.088(2) Uani 1 1 d .
H11D H 1.0738 0.8116 0.2580 0.106 Uiso 1 1 calc R
C12D C 1.0652(4) 0.7517(2) 0.28916(10) 0.0706(15) Uani 1 1 d .
H12D H 1.1261 0.7495 0.2926 0.085 Uiso 1 1 calc R
C13D C 1.0143(2) 0.58955(17) 0.35387(7) 0.0363(9) Uani 1 1 d .
H13D H 1.0795 0.5905 0.3531 0.044 Uiso 1 1 calc R
C14D C 0.9881(3) 0.60203(18) 0.38244(8) 0.0397(9) Uani 1 1 d .
H14G H 0.9236 0.6029 0.3837 0.048 Uiso 1 1 calc R
H14H H 1.0092 0.5681 0.3936 0.048 Uiso 1 1 calc R
C15D C 1.0239(3) 0.6613(2) 0.39303(9) 0.0418(10) Uani 1 1 d .
C16D C 0.9856(2) 0.52570(15) 0.34473(7) 0.0249(7) Uani 1 1 d .
N1D N 0.9824(2) 0.63581(14) 0.33551(6) 0.0380(8) Uani 1 1 d .
N2D N 1.0875(2) 0.65645(19) 0.41041(7) 0.0554(10) Uani 1 1 d .
H2D1 H 1.1111 0.6894 0.4172 0.067 Uiso 1 1 calc R
H2D2 H 1.1063 0.6202 0.4152 0.067 Uiso 1 1 calc R
O1D O 0.84510(18) 0.60194(14) 0.34238(6) 0.0503(8) Uani 1 1 d .
O2D O 1.1182(2) 0.67301(14) 0.33025(7) 0.0589(9) Uani 1 1 d .
O3D O 0.9949(2) 0.71016(14) 0.38559(7) 0.0583(8) Uani 1 1 d .
O4D O 0.99010(15) 0.51213(11) 0.32131(5) 0.0292(5) Uani 1 1 d .
O5D O 0.96236(15) 0.49126(10) 0.36344(4) 0.0275(5) Uani 1 1 d .
C1E C 0.7189(2) 0.37737(17) 0.48802(7) 0.0291(8) Uani 1 1 d .
C2E C 0.7201(3) 0.34537(18) 0.51348(7) 0.0368(9) Uani 1 1 d .
C3E C 0.7878(3) 0.35737(17) 0.53182(7) 0.0336(9) Uani 1 1 d .
C4E C 0.8535(3) 0.40027(18) 0.52599(7) 0.0371(9) Uani 1 1 d .
C5E C 0.8540(2) 0.43268(18) 0.50058(7) 0.0319(8) Uani 1 1 d .
C6E C 0.6565(3) 0.3038(2) 0.51953(8) 0.0455(10) Uani 1 1 d .
H6E H 0.6112 0.2960 0.5072 0.055 Uiso 1 1 calc R
C7E C 0.6571(3) 0.2728(2) 0.54336(10) 0.0595(13) Uani 1 1 d .
H7E H 0.6124 0.2442 0.5473 0.071 Uiso 1 1 calc R
C8E C 0.7225(4) 0.2837(2) 0.56097(9) 0.0646(14) Uani 1 1 d .
H8E H 0.7229 0.2619 0.5771 0.078 Uiso 1 1 calc R
C9E C 0.7891(3) 0.3261(2) 0.55608(8) 0.0484(11) Uani 1 1 d .
C10E C 0.8571(4) 0.3390(2) 0.57370(9) 0.0593(14) Uani 1 1 d .
H10E H 0.8589 0.3186 0.5901 0.071 Uiso 1 1 calc R
C11E C 0.9205(3) 0.3803(2) 0.56774(8) 0.0556(12) Uani 1 1 d .
H11E H 0.9660 0.3878 0.5800 0.067 Uiso 1 1 calc R
C12E C 0.9196(3) 0.4116(2) 0.54403(8) 0.0500(11) Uani 1 1 d .
H12E H 0.9639 0.4405 0.5402 0.060 Uiso 1 1 calc R
C13E C 0.7856(2) 0.44950(16) 0.45753(6) 0.0249(7) Uani 1 1 d .
H13E H 0.8291 0.4834 0.4582 0.030 Uiso 1 1 calc R
C14E C 0.8164(2) 0.40433(16) 0.43624(6) 0.0249(7) Uani 1 1 d .
H14I H 0.8621 0.3782 0.4441 0.030 Uiso 1 1 calc R
H14J H 0.7665 0.3775 0.4319 0.030 Uiso 1 1 calc R
C15E C 0.8518(2) 0.42966(16) 0.41089(7) 0.0261(7) Uani 1 1 d .
C16E C 0.6963(2) 0.47784(15) 0.45202(6) 0.0234(7) Uani 1 1 d .
N1E N 0.78577(17) 0.41938(13) 0.48349(5) 0.0267(6) Uani 1 1 d .
N2E N 0.8430(2) 0.48693(15) 0.40526(6) 0.0414(8) Uani 1 1 d .
H2E1 H 0.8644 0.5014 0.3905 0.050 Uiso 1 1 calc R
H2E2 H 0.8156 0.5113 0.4162 0.050 Uiso 1 1 calc R
O1E O 0.66454(15) 0.36820(12) 0.47117(5) 0.0318(6) Uani 1 1 d .
O2E O 0.90954(17) 0.47002(13) 0.49460(5) 0.0409(6) Uani 1 1 d .
O3E O 0.88990(16) 0.39308(11) 0.39614(4) 0.0298(5) Uani 1 1 d .
O4E O 0.65715(14) 0.50139(10) 0.47090(4) 0.0255(5) Uani 1 1 d .
O5E O 0.67227(13) 0.47754(10) 0.42834(4) 0.0238(5) Uani 1 1 d .
C1F C 0.3221(2) 0.38035(16) 0.45953(7) 0.0284(8) Uani 1 1 d .
C2F C 0.2506(2) 0.37061(18) 0.47898(7) 0.0352(9) Uani 1 1 d .
C3F C 0.2633(3) 0.33015(17) 0.50010(7) 0.0350(9) Uani 1 1 d .
C4F C 0.3419(2) 0.29935(16) 0.50371(7) 0.0316(8) Uani 1 1 d .
C5F C 0.4136(2) 0.30628(16) 0.48440(7) 0.0302(8) Uani 1 1 d .
C6F C 0.1732(3) 0.4000(2) 0.47564(9) 0.0526(12) Uani 1 1 d .
H6F H 0.1664 0.4280 0.4616 0.063 Uiso 1 1 calc R
C7F C 0.1039(3) 0.3893(3) 0.49271(10) 0.0631(14) Uani 1 1 d .
H7F H 0.0500 0.4099 0.4902 0.076 Uiso 1 1 calc R
C8F C 0.1131(3) 0.3491(3) 0.51303(10) 0.0636(14) Uani 1 1 d .
H8F H 0.0644 0.3408 0.5240 0.076 Uiso 1 1 calc R
C9F C 0.1927(3) 0.31988(19) 0.51800(8) 0.0460(11) Uani 1 1 d .
C10F C 0.2063(4) 0.2805(2) 0.53923(9) 0.0556(13) Uani 1 1 d .
H10F H 0.1598 0.2725 0.5511 0.067 Uiso 1 1 calc R
C11F C 0.2854(4) 0.25349(19) 0.54314(8) 0.0517(12) Uani 1 1 d .
H11F H 0.2944 0.2286 0.5581 0.062 Uiso 1 1 calc R
C12F C 0.3528(3) 0.26225(18) 0.52527(7) 0.0450(10) Uani 1 1 d .
H12F H 0.4072 0.2424 0.5280 0.054 Uiso 1 1 calc R
C13F C 0.4705(2) 0.35657(15) 0.44531(6) 0.0248(7) Uani 1 1 d .
H13F H 0.5243 0.3397 0.4537 0.030 Uiso 1 1 calc R
C14F C 0.4528(2) 0.31692(15) 0.42126(7) 0.0283(7) Uani 1 1 d .
H14K H 0.4262 0.2782 0.4272 0.034 Uiso 1 1 calc R
H14L H 0.4098 0.3379 0.4100 0.034 Uiso 1 1 calc R
C15F C 0.5329(2) 0.30247(15) 0.40502(6) 0.0250(7) Uani 1 1 d .
C16F C 0.48990(19) 0.42318(16) 0.43957(6) 0.0243(7) Uani 1 1 d .
N1F N 0.40083(17) 0.34961(12) 0.46452(5) 0.0244(6) Uani 1 1 d .
N2F N 0.51918(19) 0.29283(15) 0.37946(6) 0.0357(7) Uani 1 1 d .
H2F1 H 0.5627 0.2816 0.3693 0.043 Uiso 1 1 calc R
H2F2 H 0.4666 0.2977 0.3728 0.043 Uiso 1 1 calc R
O1F O 0.31550(15) 0.41134(12) 0.44045(5) 0.0351(6) Uani 1 1 d .
O2F O 0.47940(17) 0.27589(13) 0.48522(5) 0.0425(7) Uani 1 1 d .
O3F O 0.60526(15) 0.29639(12) 0.41546(5) 0.0331(6) Uani 1 1 d .
O4F O 0.49051(14) 0.45867(10) 0.45894(4) 0.0251(5) Uani 1 1 d .
O5F O 0.50995(13) 0.43694(10) 0.41620(4) 0.0232(5) Uani 1 1 d .
C1G C 0.4282(2) 0.72529(16) 0.42806(7) 0.0293(8) Uani 1 1 d .
C2G C 0.4327(2) 0.78791(16) 0.43885(7) 0.0306(8) Uani 1 1 d .
C3G C 0.3607(2) 0.81138(16) 0.45373(7) 0.0314(8) Uani 1 1 d .
C4G C 0.2861(2) 0.77560(17) 0.45769(7) 0.0314(8) Uani 1 1 d .
C5G C 0.2807(2) 0.71312(17) 0.44725(7) 0.0304(8) Uani 1 1 d .
C6G C 0.5051(3) 0.82292(17) 0.43500(8) 0.0369(9) Uani 1 1 d .
H6G H 0.5526 0.8074 0.4251 0.044 Uiso 1 1 calc R
C7G C 0.5099(3) 0.88193(19) 0.44565(8) 0.0435(10) Uani 1 1 d .
H7G H 0.5604 0.9061 0.4428 0.052 Uiso 1 1 calc R
C8G C 0.4419(3) 0.90472(18) 0.46010(8) 0.0469(10) Uani 1 1 d .
H8G H 0.4462 0.9445 0.4673 0.056 Uiso 1 1 calc R
C9G C 0.3661(3) 0.87029(18) 0.46438(7) 0.0372(9) Uani 1 1 d .
C10G C 0.2933(3) 0.89246(19) 0.47925(8) 0.0438(10) Uani 1 1 d .
H10G H 0.2953 0.9321 0.4867 0.053 Uiso 1 1 calc R
C11G C 0.2216(3) 0.8573(2) 0.48269(8) 0.0469(11) Uani 1 1 d .
H11G H 0.1736 0.8728 0.4924 0.056 Uiso 1 1 calc R
C12G C 0.2171(3) 0.79823(19) 0.47208(7) 0.0400(9) Uani 1 1 d .
H12G H 0.1665 0.7740 0.4748 0.048 Uiso 1 1 calc R
C13G C 0.3441(2) 0.63117(15) 0.42038(7) 0.0270(8) Uani 1 1 d .
H13G H 0.2921 0.6110 0.4284 0.032 Uiso 1 1 calc R
C14G C 0.3235(2) 0.63969(16) 0.39149(7) 0.0305(8) Uani 1 1 d .
H14M H 0.3776 0.6512 0.3821 0.037 Uiso 1 1 calc R
H14N H 0.2813 0.6735 0.3895 0.037 Uiso 1 1 calc R
C15G C 0.2859(2) 0.58260(19) 0.37907(8) 0.0373(9) Uani 1 1 d .
C16G C 0.4234(2) 0.58946(15) 0.42598(6) 0.0245(7) Uani 1 1 d .
N1G N 0.35320(17) 0.69120(13) 0.43331(5) 0.0254(6) Uani 1 1 d .
N2G N 0.2854(3) 0.58239(19) 0.35354(8) 0.0688(12) Uani 1 1 d .
H2G1 H 0.2632 0.5512 0.3450 0.083 Uiso 1 1 calc R
H2G2 H 0.3071 0.6135 0.3448 0.083 Uiso 1 1 calc R
O1G O 0.48664(15) 0.70314(11) 0.41488(5) 0.0323(6) Uani 1 1 d .
O2G O 0.21694(16) 0.68063(13) 0.45028(5) 0.0413(7) Uani 1 1 d .
O3G O 0.25653(18) 0.54069(13) 0.39172(6) 0.0479(7) Uani 1 1 d .
O4G O 0.44502(14) 0.58566(10) 0.44973(4) 0.0262(5) Uani 1 1 d .
O5G O 0.45422(14) 0.56064(10) 0.40720(4) 0.0263(5) Uani 1 1 d .
C1H C 0.8236(2) 0.64067(17) 0.44603(7) 0.0313(8) Uani 1 1 d .
C2H C 0.9042(2) 0.64626(17) 0.46169(7) 0.0315(8) Uani 1 1 d .
C3H C 0.9201(2) 0.70072(17) 0.47606(7) 0.0334(8) Uani 1 1 d .
C4H C 0.8577(3) 0.74733(18) 0.47623(7) 0.0368(9) Uani 1 1 d .
C5H C 0.7757(2) 0.74240(17) 0.46146(8) 0.0361(9) Uani 1 1 d .
C6H C 0.9648(2) 0.60036(18) 0.46177(8) 0.0387(9) Uani 1 1 d .
H6H H 0.9539 0.5642 0.4521 0.046 Uiso 1 1 calc R
C7H C 1.0421(3) 0.6063(2) 0.47591(8) 0.0479(11) Uani 1 1 d .
H7H H 1.0835 0.5741 0.4757 0.057 Uiso 1 1 calc R
C8H C 1.0592(3) 0.6577(2) 0.49001(8) 0.0458(10) Uani 1 1 d .
H8H H 1.1121 0.6608 0.4996 0.055 Uiso 1 1 calc R
C9H C 0.9986(2) 0.7066(2) 0.49048(8) 0.0430(10) Uani 1 1 d .
C10H C 1.0126(3) 0.7605(2) 0.50482(8) 0.0516(12) Uani 1 1 d .
H10H H 1.0648 0.7652 0.5147 0.062 Uiso 1 1 calc R
C11H C 0.9516(3) 0.8063(2) 0.50473(8) 0.0511(12) Uani 1 1 d .
H11H H 0.9622 0.8425 0.5144 0.061 Uiso 1 1 calc R
C12H C 0.8744(3) 0.80015(19) 0.49057(8) 0.0468(11) Uani 1 1 d .
H12H H 0.8328 0.8322 0.4907 0.056 Uiso 1 1 calc R
C13H C 0.6916(2) 0.68530(17) 0.42763(8) 0.0344(9) Uani 1 1 d .
H13H H 0.6507 0.7190 0.4324 0.041 Uiso 1 1 calc R
C14H C 0.7191(3) 0.69601(18) 0.39890(8) 0.0393(9) Uani 1 1 d .
H14O H 0.7675 0.6681 0.3942 0.047 Uiso 1 1 calc R
H14P H 0.6694 0.6874 0.3871 0.047 Uiso 1 1 calc R
C15H C 0.7483(3) 0.76137(19) 0.39548(9) 0.0426(10) Uani 1 1 d .
C16H C 0.6416(2) 0.62573(16) 0.43154(7) 0.0286(8) Uani 1 1 d .
N1H N 0.76612(18) 0.68946(13) 0.44575(6) 0.0299(7) Uani 1 1 d .
N2H N 0.8305(2) 0.77179(17) 0.39152(8) 0.0555(10) Uani 1 1 d .
H2H1 H 0.8491 0.8094 0.3893 0.067 Uiso 1 1 calc R
H2H2 H 0.8677 0.7413 0.3910 0.067 Uiso 1 1 calc R
O1H O 0.80692(16) 0.59541(12) 0.43324(5) 0.0369(6) Uani 1 1 d .
O2H O 0.71797(19) 0.78042(13) 0.46161(6) 0.0516(8) Uani 1 1 d .
O3H O 0.6921(2) 0.80224(15) 0.39644(7) 0.0628(9) Uani 1 1 d .
O4H O 0.61741(15) 0.61430(11) 0.45457(5) 0.0288(5) Uani 1 1 d .
O5H O 0.62569(14) 0.59482(11) 0.41131(5) 0.0298(5) Uani 1 1 d .
C21 C 0.9030(3) 0.4441(2) 0.24698(8) 0.0494(11) Uani 1 1 d .
H21 H 0.8466 0.4385 0.2543 0.059 Uiso 1 1 calc R
C22 C 0.9093(4) 0.4554(3) 0.22075(9) 0.0822(18) Uani 1 1 d .
H22 H 0.8584 0.4568 0.2101 0.099 Uiso 1 1 calc R
C23 C 0.9901(5) 0.4647(3) 0.21001(10) 0.088(2) Uani 1 1 d .
H23 H 0.9960 0.4742 0.1919 0.105 Uiso 1 1 calc R
C24 C 1.0627(4) 0.4601(2) 0.22582(10) 0.0708(15) Uani 1 1 d .
H24 H 1.1197 0.4654 0.2188 0.085 Uiso 1 1 calc R
C25 C 1.0501(3) 0.4475(2) 0.25225(8) 0.0494(11) Uani 1 1 d .
H25 H 1.0999 0.4436 0.2632 0.059 Uiso 1 1 calc R
N3 N 0.97149(19) 0.44049(14) 0.26285(6) 0.0334(7) Uani 1 1 d .
C26 C 0.5423(4) 0.4978(3) 0.52014(9) 0.0818(18) Uani 1 1 d .
H26A H 0.5247 0.4585 0.5127 0.123 Uiso 1 1 calc R
H26B H 0.5165 0.5026 0.5376 0.123 Uiso 1 1 calc R
H26C H 0.6061 0.4993 0.5215 0.123 Uiso 1 1 calc R
O6 O 0.51288(17) 0.54578(13) 0.50346(5) 0.0396(6) Uani 1 1 d .
H6M H 0.4603 0.5490 0.5073 0.059 Uiso 1 1 d R
C27 C 0.2808(4) 0.5417(3) 0.48900(15) 0.097(2) Uani 1 1 d .
H27A H 0.2263 0.5230 0.4951 0.146 Uiso 1 1 calc R
H27B H 0.3074 0.5159 0.4755 0.146 Uiso 1 1 calc R
H27C H 0.2683 0.5820 0.4816 0.146 Uiso 1 1 calc R
O7 O 0.3402(2) 0.5479(2) 0.51086(9) 0.0945(14) Uani 1 1 d .
H7M H 0.3545 0.5125 0.5161 0.142 Uiso 1 1 d R
C28 C 0.0851(3) 0.4635(3) 0.41887(10) 0.0715(15) Uani 1 1 d .
H28A H 0.1247 0.4291 0.4216 0.107 Uiso 1 1 calc R
H28B H 0.0716 0.4672 0.4001 0.107 Uiso 1 1 calc R
H28C H 0.0310 0.4567 0.4287 0.107 Uiso 1 1 calc R
O8 O 0.1250(2) 0.51723(18) 0.42766(7) 0.0673(10) Uani 1 1 d .
H8M H 0.1648 0.5347 0.4192 0.101 Uiso 1 1 d R
C1S C 0.5909(3) 0.2491(2) 0.29492(8) 0.0462(10) Uani 1 1 d .
H1S1 H 0.6258 0.2194 0.3051 0.055 Uiso 1 1 calc R
H1S2 H 0.6275 0.2856 0.2919 0.055 Uiso 1 1 calc R
Cl1 Cl 0.56251(9) 0.21702(7) 0.26451(2) 0.0711(4) Uani 1 1 d .
Cl2 Cl 0.49866(8) 0.26975(8) 0.31309(2) 0.0735(4) Uani 1 1 d .
C2S C 0.6328(5) 0.6988(3) 0.63179(12) 0.092(2) Uani 1 1 d .
H2S1 H 0.5698 0.6940 0.6281 0.110 Uiso 1 1 calc R
H2S2 H 0.6417 0.7395 0.6397 0.110 Uiso 1 1 calc R
Cl3 Cl 0.66600(13) 0.64213(10) 0.65432(4) 0.1076(6) Uani 1 1 d .
Cl4 Cl 0.69184(11) 0.69412(7) 0.60221(3) 0.0841(4) Uani 1 1 d .
C3S C 1.0164(5) 0.6806(5) 0.63519(13) 0.128(3) Uani 1 1 d .
H3S1 H 1.0397 0.7204 0.6293 0.154 Uiso 1 1 calc R
H3S2 H 1.0349 0.6495 0.6223 0.154 Uiso 1 1 calc R
Cl5 Cl 0.90366(11) 0.68420(9) 0.63546(3) 0.0956(5) Uani 1 1 d .
Cl6 Cl 1.06099(16) 0.66294(12) 0.66557(3) 0.1308(8) Uani 1 1 d .
C29 C 0.4714(7) 0.6332(5) 0.56904(14) 0.162(5) Uani 1 1 d D
H29D H 0.4116 0.6460 0.5651 0.243 Uiso 1 1 calc R
H29E H 0.4970 0.6136 0.5536 0.243 Uiso 1 1 calc R
H29F H 0.5064 0.6689 0.5738 0.243 Uiso 1 1 calc R
C30 C 0.4704(6) 0.5881(3) 0.59202(16) 0.131(3) Uani 1 1 d D
H30C H 0.4332 0.5526 0.5877 0.158 Uiso 1 1 calc R
H30D H 0.5303 0.5733 0.5956 0.158 Uiso 1 1 calc R
C31 C 0.4300(6) 0.5842(4) 0.63762(17) 0.137(3) Uani 1 1 d D
H31C H 0.4882 0.5689 0.6429 0.164 Uiso 1 1 calc R
H31D H 0.3910 0.5489 0.6348 0.164 Uiso 1 1 calc R
C32 C 0.3915(7) 0.6273(5) 0.65972(17) 0.158(4) Uani 1 1 d D
H32D H 0.4343 0.6589 0.6641 0.237 Uiso 1 1 calc R
H32E H 0.3784 0.6032 0.6754 0.237 Uiso 1 1 calc R
H32F H 0.3378 0.6466 0.6533 0.237 Uiso 1 1 calc R
O10 O 0.4368(3) 0.61893(17) 0.61426(8) 0.0892(12) Uani 1 1 d D

loop_
_atom_site_aniso_label
_atom_site_aniso_U_11
_atom_site_aniso_U_22
_atom_site_aniso_U_33
_atom_site_aniso_U_23
_atom_site_aniso_U_13
_atom_site_aniso_U_12
Cu1 0.01950(18) 0.0333(2) 0.01960(19) -0.00006(17) 0.00129(16) 0.00182(17)
Cu2 0.02074(19) 0.0288(2) 0.0197(2) -0.00313(17) 0.00179(16) 0.00013(16)
Cu3 0.02001(19) 0.0270(2) 0.02030(19) -0.00259(16) 0.00132(16) 0.00079(16)
Cu4 0.01848(19) 0.0245(2) 0.02006(19) -0.00060(16) 0.00163(15) -0.00091(16)
C1A 0.0238(17) 0.043(2) 0.0267(19) -0.0021(18) -0.0033(14) -0.0016(16)
C2A 0.0308(19) 0.058(3) 0.0206(18) -0.0123(18) 0.0039(15) -0.0054(18)
C3A 0.0281(18) 0.055(3) 0.0248(18) 0.0073(18) -0.0053(15) -0.0087(18)
C4A 0.0235(18) 0.051(2) 0.034(2) 0.0124(19) 0.0029(15) -0.0053(17)
C5A 0.0216(17) 0.042(2) 0.0288(19) 0.0031(18) 0.0003(14) -0.0005(16)
C6A 0.049(3) 0.065(3) 0.035(2) -0.007(2) -0.0012(19) 0.002(2)
C7A 0.072(3) 0.079(4) 0.030(2) -0.015(2) 0.003(2) -0.018(3)
C8A 0.064(3) 0.108(5) 0.027(2) -0.004(3) 0.000(2) -0.015(3)
C9A 0.041(2) 0.076(3) 0.027(2) 0.001(2) -0.0024(17) -0.017(2)
C10A 0.053(3) 0.094(4) 0.034(2) 0.024(3) -0.009(2) -0.015(3)
C11A 0.046(3) 0.075(3) 0.043(3) 0.025(3) -0.009(2) -0.007(2)
C12A 0.038(2) 0.063(3) 0.042(2) 0.015(2) 0.0009(18) -0.008(2)
C13A 0.0239(17) 0.035(2) 0.0234(17) -0.0029(15) -0.0016(14) 0.0032(15)
C14A 0.0254(17) 0.046(2) 0.0248(18) -0.0058(16) 0.0006(14) -0.0007(16)
C15A 0.0208(16) 0.035(2) 0.0265(19) -0.0013(16) 0.0044(14) -0.0051(15)
C16A 0.0277(16) 0.0211(16) 0.0163(16) -0.0051(13) 0.0002(13) 0.0035(14)
N1A 0.0277(15) 0.0374(17) 0.0186(14) -0.0041(13) -0.0012(11) 0.0052(13)
N2A 0.0371(17) 0.0389(18) 0.0245(15) -0.0019(14) 0.0067(13) 0.0058(15)
O1A 0.0362(14) 0.0385(16) 0.0305(14) -0.0080(12) -0.0001(11) 0.0012(12)
O2A 0.069(2) 0.0347(16) 0.0451(17) 0.0004(14) -0.0026(15) 0.0011(15)
O3A 0.0359(13) 0.0305(14) 0.0210(12) -0.0002(10) 0.0045(10) 0.0031(11)
O4A 0.0239(11) 0.0350(13) 0.0210(12) -0.0017(10) 0.0010(10) 0.0035(10)
O5A 0.0206(11) 0.0403(15) 0.0239(13) -0.0014(11) -0.0001(9) 0.0041(10)
C1B 0.0314(18) 0.033(2) 0.032(2) -0.0111(17) 0.0024(16) -0.0003(15)
C2B 0.0306(19) 0.039(2) 0.036(2) -0.0102(17) 0.0059(16) 0.0055(17)
C3B 0.035(2) 0.032(2) 0.040(2) -0.0068(17) 0.0083(17) 0.0009(17)
C4B 0.038(2) 0.035(2) 0.040(2) -0.0133(17) 0.0103(17) -0.0004(17)
C5B 0.034(2) 0.035(2) 0.036(2) -0.0135(17) 0.0026(17) -0.0008(17)
C6B 0.036(2) 0.055(3) 0.051(3) -0.020(2) 0.0036(19) 0.008(2)
C7B 0.031(2) 0.076(3) 0.068(3) -0.019(3) 0.011(2) 0.012(2)
C8B 0.041(2) 0.057(3) 0.058(3) -0.020(2) 0.014(2) 0.011(2)
C9B 0.047(2) 0.040(2) 0.038(2) -0.0091(18) 0.0143(19) 0.0008(19)
C10B 0.059(3) 0.041(2) 0.039(2) -0.0137(19) 0.018(2) -0.001(2)
C11B 0.055(3) 0.041(2) 0.042(2) -0.0181(19) 0.007(2) -0.006(2)
C12B 0.044(2) 0.049(2) 0.034(2) -0.0110(19) 0.0037(18) -0.0013(19)
C13B 0.0253(17) 0.0323(19) 0.0273(18) -0.0096(15) 0.0035(14) 0.0020(15)
C14B 0.0310(18) 0.031(2) 0.038(2) -0.0077(17) 0.0058(16) 0.0036(16)
C15B 0.0232(17) 0.034(2) 0.031(2) -0.0047(16) 0.0030(15) -0.0044(15)
C16B 0.0185(16) 0.034(2) 0.0263(19) -0.0023(16) 0.0017(14) 0.0070(14)
N1B 0.0228(14) 0.0294(16) 0.0305(16) -0.0109(13) 0.0043(12) 0.0013(12)
N2B 0.0364(18) 0.071(3) 0.0330(19) -0.0044(17) 0.0031(15) 0.0248(18)
O1B 0.0303(13) 0.0494(17) 0.0378(15) -0.0131(13) -0.0054(12) 0.0084(12)
O2B 0.0259(14) 0.077(2) 0.0556(19) -0.0390(17) -0.0016(13) -0.0024(14)
O3B 0.0292(13) 0.0566(17) 0.0312(14) -0.0037(13) 0.0038(11) 0.0096(13)
O4B 0.0258(12) 0.0305(13) 0.0233(12) -0.0041(11) 0.0016(10) 0.0010(10)
O5B 0.0279(12) 0.0340(14) 0.0265(13) -0.0055(11) 0.0022(10) -0.0023(11)
C1C 0.0216(17) 0.041(2) 0.033(2) -0.0061(18) -0.0099(15) -0.0056(16)
C2C 0.0288(18) 0.040(2) 0.037(2) 0.0019(18) -0.0080(16) -0.0077(16)
C3C 0.0225(17) 0.053(2) 0.032(2) -0.0004(18) -0.0009(15) -0.0023(17)
C4C 0.0211(17) 0.050(2) 0.0241(18) -0.0040(17) 0.0004(14) -0.0025(16)
C5C 0.0195(16) 0.044(2) 0.0243(18) -0.0105(16) -0.0036(14) 0.0045(16)
C6C 0.040(2) 0.051(3) 0.053(3) 0.002(2) -0.002(2) -0.009(2)
C7C 0.056(3) 0.054(3) 0.069(3) 0.013(3) -0.002(3) -0.014(2)
C8C 0.056(3) 0.080(4) 0.049(3) 0.013(3) 0.010(2) -0.018(3)
C9C 0.032(2) 0.069(3) 0.042(2) 0.003(2) 0.0013(18) -0.009(2)
C10C 0.042(2) 0.076(3) 0.040(2) 0.000(2) 0.009(2) -0.008(2)
C11C 0.042(2) 0.085(4) 0.031(2) -0.014(2) 0.0083(19) 0.005(2)
C12C 0.0285(19) 0.057(3) 0.040(2) -0.009(2) 0.0033(17) 0.0018(18)
C13C 0.0269(18) 0.032(2) 0.0248(18) -0.0022(15) 0.0017(14) 0.0020(15)
C14C 0.0293(19) 0.046(2) 0.031(2) -0.0028(17) 0.0002(16) 0.0040(17)
C15C 0.0312(19) 0.038(2) 0.033(2) -0.0003(17) -0.0065(16) 0.0074(18)
C16C 0.0240(17) 0.0241(18) 0.030(2) -0.0065(15) 0.0006(15) 0.0007(14)
N1C 0.0188(14) 0.0367(17) 0.0265(16) -0.0023(13) -0.0002(11) 0.0008(12)
N2C 0.0341(17) 0.0441(19) 0.0407(18) -0.0054(16) -0.0064(14) 0.0044(16)
O1C 0.0354(14) 0.0338(14) 0.0388(15) -0.0113(12) -0.0017(12) 0.0029(12)
O2C 0.0330(14) 0.0380(16) 0.0417(15) -0.0048(13) 0.0085(12) 0.0012(12)
O3C 0.0339(14) 0.0540(18) 0.0543(18) -0.0218(15) -0.0166(13) 0.0178(14)
O4C 0.0189(11) 0.0377(14) 0.0273(13) -0.0025(10) -0.0023(10) 0.0057(10)
O5C 0.0216(11) 0.0390(13) 0.0268(13) -0.0012(10) 0.0031(10) 0.0040(11)
C1D 0.038(2) 0.033(2) 0.062(3) -0.009(2) -0.010(2) 0.0021(19)
C2D 0.061(3) 0.035(2) 0.071(3) -0.001(2) -0.026(3) 0.011(2)
C3D 0.072(3) 0.028(2) 0.081(3) 0.006(2) -0.024(3) -0.001(2)
C4D 0.078(3) 0.023(2) 0.068(3) 0.004(2) -0.012(3) -0.011(2)
C5D 0.050(3) 0.033(2) 0.061(3) 0.002(2) -0.003(2) -0.007(2)
C6D 0.066(3) 0.049(3) 0.111(5) 0.002(3) -0.032(3) 0.017(3)
C7D 0.090(5) 0.067(4) 0.144(7) 0.003(4) -0.054(5) 0.023(4)
C8D 0.108(5) 0.058(4) 0.145(7) 0.025(4) -0.062(5) 0.018(4)
C9D 0.097(4) 0.031(3) 0.112(5) 0.013(3) -0.036(4) 0.000(3)
C10D 0.137(6) 0.048(3) 0.114(5) 0.033(3) -0.045(5) -0.008(4)
C11D 0.133(6) 0.036(3) 0.096(5) 0.020(3) -0.026(4) -0.021(3)
C12D 0.097(4) 0.042(3) 0.073(3) 0.012(2) -0.011(3) -0.021(3)
C13D 0.0315(18) 0.036(2) 0.041(2) 0.0050(18) -0.0015(16) -0.0007(16)
C14D 0.042(2) 0.038(2) 0.039(2) -0.0054(18) -0.0029(18) -0.0080(18)
C15D 0.032(2) 0.040(2) 0.053(3) -0.013(2) 0.0045(19) -0.0029(18)
C16D 0.0198(15) 0.0273(19) 0.0275(19) -0.0018(15) -0.0038(14) 0.0001(13)
N1D 0.0401(18) 0.0302(17) 0.0437(19) 0.0068(15) -0.0099(15) -0.0021(14)
N2D 0.043(2) 0.065(2) 0.058(2) -0.019(2) -0.0100(19) -0.0073(19)
O1D 0.0341(15) 0.0440(18) 0.073(2) -0.0017(16) -0.0045(15) -0.0014(14)
O2D 0.0469(19) 0.053(2) 0.076(2) 0.0196(17) -0.0051(16) -0.0168(15)
O3D 0.0512(18) 0.0368(18) 0.087(2) -0.0120(17) -0.0002(17) -0.0027(15)
O4D 0.0291(12) 0.0297(13) 0.0288(14) -0.0002(11) -0.0017(10) -0.0040(11)
O5D 0.0317(12) 0.0271(12) 0.0236(12) -0.0010(10) 0.0027(10) -0.0021(11)
C1E 0.0281(18) 0.035(2) 0.0239(18) -0.0027(15) 0.0064(15) 0.0114(16)
C2E 0.041(2) 0.044(2) 0.0248(19) 0.0009(17) 0.0016(16) 0.0167(19)
C3E 0.047(2) 0.035(2) 0.0192(18) -0.0047(15) -0.0021(16) 0.0139(18)
C4E 0.044(2) 0.040(2) 0.0272(19) -0.0089(17) -0.0095(17) 0.0197(19)
C5E 0.0273(18) 0.041(2) 0.0277(19) -0.0123(17) -0.0042(15) 0.0099(18)
C6E 0.046(2) 0.049(3) 0.041(2) 0.007(2) 0.0046(19) 0.006(2)
C7E 0.073(3) 0.054(3) 0.051(3) 0.019(2) 0.008(3) 0.000(3)
C8E 0.090(4) 0.069(3) 0.035(2) 0.018(2) 0.004(3) 0.023(3)
C9E 0.068(3) 0.050(3) 0.028(2) 0.0000(19) 0.002(2) 0.020(2)
C10E 0.088(4) 0.058(3) 0.032(2) 0.001(2) -0.021(2) 0.035(3)
C11E 0.071(3) 0.059(3) 0.036(2) -0.005(2) -0.027(2) 0.008(3)
C12E 0.054(3) 0.057(3) 0.039(2) -0.009(2) -0.021(2) 0.017(2)
C13E 0.0201(15) 0.038(2) 0.0170(16) -0.0015(14) 0.0013(13) 0.0009(14)
C14E 0.0260(16) 0.0322(19) 0.0166(16) -0.0029(14) 0.0003(13) 0.0069(15)
C15E 0.0240(16) 0.0310(19) 0.0232(17) -0.0046(16) -0.0014(14) 0.0014(15)
C16E 0.0211(16) 0.0243(17) 0.0247(18) -0.0019(14) -0.0006(14) -0.0032(14)
N1E 0.0252(14) 0.0377(17) 0.0171(14) -0.0018(12) -0.0015(11) 0.0056(13)
N2E 0.056(2) 0.0348(19) 0.0332(18) -0.0025(15) 0.0209(15) 0.0039(16)
O1E 0.0273(13) 0.0420(15) 0.0259(13) 0.0027(11) -0.0016(11) 0.0019(11)
O2E 0.0341(14) 0.0496(17) 0.0390(15) -0.0024(13) -0.0146(12) -0.0002(13)
O3E 0.0371(13) 0.0307(13) 0.0216(12) -0.0053(10) 0.0073(10) 0.0019(11)
O4E 0.0211(11) 0.0328(13) 0.0226(12) -0.0024(10) 0.0005(9) 0.0067(10)
O5E 0.0203(11) 0.0316(13) 0.0195(12) 0.0022(10) -0.0024(9) 0.0020(10)
C1F 0.0238(17) 0.0328(19) 0.029(2) 0.0028(17) 0.0046(15) -0.0009(15)
C2F 0.0279(19) 0.047(2) 0.031(2) 0.0037(18) 0.0050(15) -0.0026(17)
C3F 0.044(2) 0.031(2) 0.030(2) 0.0014(16) 0.0095(17) -0.0118(17)
C4F 0.045(2) 0.0255(19) 0.0237(18) 0.0003(15) 0.0047(16) -0.0043(17)
C5F 0.038(2) 0.0269(19) 0.0254(18) 0.0003(15) -0.0027(15) -0.0022(16)
C6F 0.032(2) 0.076(3) 0.049(3) 0.008(2) 0.0073(19) 0.008(2)
C7F 0.031(2) 0.096(4) 0.063(3) 0.000(3) 0.016(2) 0.004(2)
C8F 0.043(3) 0.087(4) 0.060(3) -0.002(3) 0.027(2) -0.016(3)
C9F 0.058(3) 0.043(2) 0.037(2) 0.0010(19) 0.023(2) -0.015(2)
C10F 0.084(3) 0.045(3) 0.037(2) 0.001(2) 0.034(2) -0.016(3)
C11F 0.092(4) 0.035(2) 0.028(2) 0.0087(18) 0.016(2) -0.012(2)
C12F 0.077(3) 0.030(2) 0.029(2) 0.0067(17) 0.003(2) -0.006(2)
C13F 0.0201(16) 0.0307(19) 0.0234(17) 0.0038(14) 0.0052(13) 0.0022(14)
C14F 0.0258(17) 0.0242(17) 0.0350(19) -0.0027(15) 0.0003(15) -0.0019(15)
C15F 0.0275(18) 0.0208(17) 0.0266(18) -0.0009(14) 0.0002(14) 0.0006(14)
C16F 0.0153(14) 0.037(2) 0.0201(17) 0.0021(15) 0.0006(13) -0.0005(14)
N1F 0.0241(14) 0.0235(14) 0.0257(15) 0.0048(12) 0.0002(12) 0.0002(11)
N2F 0.0237(15) 0.056(2) 0.0270(16) -0.0085(15) -0.0001(12) 0.0077(14)
O1F 0.0256(12) 0.0494(16) 0.0303(14) 0.0137(13) 0.0023(10) 0.0055(12)
O2F 0.0417(15) 0.0443(16) 0.0415(16) 0.0131(13) -0.0005(12) 0.0112(13)
O3F 0.0265(13) 0.0412(15) 0.0315(14) -0.0002(11) 0.0010(11) 0.0136(11)
O4F 0.0247(11) 0.0297(12) 0.0209(12) -0.0016(10) 0.0046(9) -0.0045(10)
O5F 0.0213(11) 0.0271(12) 0.0211(12) -0.0001(10) 0.0014(9) -0.0030(9)
C1G 0.0275(18) 0.0342(19) 0.0260(18) 0.0030(15) -0.0040(15) 0.0010(16)
C2G 0.0300(19) 0.032(2) 0.0295(18) -0.0021(15) -0.0041(15) 0.0015(16)
C3G 0.0366(19) 0.031(2) 0.0267(19) -0.0016(15) -0.0066(15) 0.0067(16)
C4G 0.0287(18) 0.0324(19) 0.033(2) -0.0071(16) -0.0024(15) 0.0070(15)
C5G 0.0246(18) 0.040(2) 0.0261(19) -0.0005(16) -0.0001(14) 0.0067(16)
C6G 0.038(2) 0.036(2) 0.037(2) -0.0018(17) -0.0029(17) -0.0006(17)
C7G 0.046(2) 0.037(2) 0.048(2) -0.0056(19) 0.000(2) -0.0102(19)
C8G 0.056(3) 0.029(2) 0.056(3) -0.0112(19) -0.011(2) -0.001(2)
C9G 0.044(2) 0.037(2) 0.030(2) -0.0065(17) -0.0029(17) 0.0054(17)
C10G 0.054(3) 0.039(2) 0.038(2) -0.0118(18) -0.0056(19) 0.015(2)
C11G 0.045(2) 0.052(3) 0.044(2) -0.008(2) 0.005(2) 0.017(2)
C12G 0.037(2) 0.048(2) 0.035(2) -0.0055(19) 0.0003(17) 0.0064(18)
C13G 0.0219(17) 0.0274(19) 0.0318(19) -0.0031(15) 0.0005(14) -0.0016(14)
C14G 0.0273(18) 0.032(2) 0.032(2) -0.0046(16) -0.0060(15) 0.0063(15)
C15G 0.033(2) 0.039(2) 0.040(2) -0.0112(19) -0.0105(17) 0.0092(18)
C16G 0.0221(16) 0.0247(17) 0.0269(18) 0.0000(14) 0.0031(14) -0.0054(14)
N1G 0.0232(14) 0.0266(15) 0.0265(15) -0.0032(12) 0.0018(12) 0.0021(12)
N2G 0.111(4) 0.050(2) 0.045(2) -0.012(2) -0.017(2) -0.014(2)
O1G 0.0268(12) 0.0325(14) 0.0378(14) -0.0043(11) 0.0086(11) 0.0006(11)
O2G 0.0264(13) 0.0478(17) 0.0497(16) -0.0153(13) 0.0074(12) -0.0056(12)
O3G 0.0455(16) 0.0388(16) 0.0595(19) -0.0088(15) -0.0022(14) -0.0087(14)
O4G 0.0274(12) 0.0281(12) 0.0232(12) -0.0047(10) -0.0008(10) 0.0052(10)
O5G 0.0208(11) 0.0318(13) 0.0262(12) -0.0018(10) 0.0018(10) 0.0042(10)
C1H 0.0246(17) 0.032(2) 0.037(2) -0.0067(17) 0.0057(15) -0.0014(15)
C2H 0.0216(17) 0.041(2) 0.0322(19) -0.0042(17) 0.0063(15) -0.0093(15)
C3H 0.0305(18) 0.042(2) 0.0279(18) -0.0056(16) 0.0096(15) -0.0095(17)
C4H 0.040(2) 0.036(2) 0.035(2) -0.0047(17) 0.0060(17) -0.0123(18)
C5H 0.037(2) 0.033(2) 0.039(2) -0.0101(18) 0.0144(17) -0.0096(17)
C6H 0.0320(19) 0.043(2) 0.041(2) -0.0052(18) 0.0013(17) 0.0001(17)
C7H 0.0275(19) 0.069(3) 0.047(2) 0.001(2) -0.0039(18) -0.002(2)
C8H 0.028(2) 0.073(3) 0.036(2) -0.003(2) -0.0044(17) -0.010(2)
C9H 0.031(2) 0.062(3) 0.036(2) -0.012(2) 0.0053(17) -0.021(2)
C10H 0.049(2) 0.070(3) 0.036(2) -0.014(2) 0.0088(19) -0.032(2)
C11H 0.063(3) 0.054(3) 0.036(2) -0.016(2) 0.010(2) -0.032(3)
C12H 0.058(3) 0.040(2) 0.042(2) -0.0102(19) 0.015(2) -0.013(2)
C13H 0.0230(17) 0.030(2) 0.051(2) -0.0049(18) 0.0007(16) -0.0043(15)
C14H 0.035(2) 0.036(2) 0.047(2) 0.0080(18) -0.0062(18) -0.0090(17)
C15H 0.035(2) 0.039(2) 0.054(3) 0.007(2) 0.0005(19) -0.0029(19)
C16H 0.0232(17) 0.0268(19) 0.036(2) 0.0007(16) 0.0012(15) 0.0033(14)
N1H 0.0246(14) 0.0258(16) 0.0391(18) -0.0055(13) 0.0051(13) -0.0062(12)
N2H 0.042(2) 0.041(2) 0.083(3) 0.005(2) 0.0116(19) -0.0117(17)
O1H 0.0323(13) 0.0309(14) 0.0475(16) -0.0162(13) -0.0076(12) 0.0024(11)
O2H 0.0448(16) 0.0352(15) 0.075(2) -0.0196(15) 0.0040(16) 0.0062(14)
O3H 0.0482(18) 0.0445(18) 0.096(3) 0.0153(18) 0.0124(17) 0.0006(16)
O4H 0.0262(12) 0.0292(13) 0.0311(14) -0.0024(11) -0.0005(10) -0.0024(10)
O5H 0.0263(12) 0.0310(13) 0.0321(13) 0.0023(12) -0.0006(10) -0.0059(10)
C21 0.045(2) 0.069(3) 0.034(2) 0.001(2) -0.0016(19) 0.016(2)
C22 0.100(4) 0.118(5) 0.028(2) 0.006(3) -0.004(3) 0.023(4)
C23 0.124(6) 0.106(5) 0.033(3) 0.012(3) 0.022(3) 0.016(4)
C24 0.080(4) 0.079(4) 0.054(3) 0.002(3) 0.041(3) -0.006(3)
C25 0.050(2) 0.055(3) 0.043(2) 0.002(2) 0.014(2) 0.000(2)
N3 0.0361(17) 0.0373(18) 0.0269(16) -0.0008(13) 0.0090(13) 0.0012(14)
C26 0.084(4) 0.128(5) 0.034(3) 0.013(3) 0.012(3) 0.028(4)
O6 0.0388(14) 0.0554(17) 0.0245(13) -0.0024(12) 0.0081(11) 0.0070(13)
C27 0.072(4) 0.093(5) 0.127(6) 0.003(4) 0.007(4) -0.020(4)
O7 0.047(2) 0.115(3) 0.122(4) 0.025(3) 0.017(2) 0.010(2)
C28 0.055(3) 0.108(5) 0.052(3) 0.002(3) -0.019(2) 0.015(3)
O8 0.0489(18) 0.095(3) 0.058(2) -0.021(2) -0.0004(15) 0.0080(19)
C1S 0.039(2) 0.059(3) 0.040(2) -0.014(2) -0.0005(18) -0.005(2)
Cl1 0.0621(8) 0.0920(9) 0.0592(7) -0.0301(7) -0.0097(6) 0.0185(7)
Cl2 0.0433(6) 0.1381(13) 0.0391(6) -0.0143(7) -0.0027(5) 0.0157(7)
C2S 0.110(5) 0.097(5) 0.069(4) 0.007(3) 0.007(4) 0.041(4)
Cl3 0.1097(13) 0.1303(15) 0.0829(11) 0.0389(11) 0.0043(10) 0.0463(12)
Cl4 0.0967(11) 0.0761(9) 0.0794(10) 0.0111(8) 0.0234(8) 0.0196(8)
C3S 0.096(5) 0.229(10) 0.059(4) 0.030(5) -0.002(4) -0.024(6)
Cl5 0.0915(11) 0.1198(14) 0.0755(10) 0.0127(9) 0.0140(9) -0.0069(10)
Cl6 0.1300(17) 0.195(2) 0.0671(10) 0.0130(12) -0.0154(11) 0.0139(17)
C29 0.242(12) 0.184(9) 0.059(4) -0.032(5) -0.017(6) 0.092(9)
C30 0.150(7) 0.099(6) 0.145(8) -0.062(6) -0.036(6) 0.052(5)
C31 0.134(7) 0.108(6) 0.168(8) 0.087(6) -0.029(6) 0.016(6)
C32 0.187(10) 0.192(10) 0.095(6) 0.059(7) 0.013(6) 0.075(8)
O10 0.097(3) 0.065(2) 0.106(3) -0.002(2) -0.025(3) 0.027(2)

loop_
_atom_type_symbol
_atom_type_description
_atom_type_scat_dispersion_real
_atom_type_scat_dispersion_imag
_atom_type_scat_source
C C 0.0033 0.0016 'International Tables Vol C Tables 4.2.6.8 and 6.1.1.4'
H H 0.0000 0.0000 'International Tables Vol C Tables 4.2.6.8 and 6.1.1.4'
N N 0.0061 0.0033 'International Tables Vol C Tables 4.2.6.8 and 6.1.1.4'
O O 0.0106 0.0060 'International Tables Vol C Tables 4.2.6.8 and 6.1.1.4'
Cl Cl 0.1484 0.1585 'International Tables Vol C Tables 4.2.6.8 and 6.1.1.4'
Cu Cu 0.3201 1.2651 'International Tables Vol C Tables 4.2.6.8 and 6.1.1.4'

loop_
_geom_angle_atom_site_label_1
_geom_angle_atom_site_label_2
_geom_angle_atom_site_label_3
_geom_angle
O4C Cu1 O4A 176.06(9)
O4C Cu1 O4B 90.20(9)
O4A Cu1 O4B 90.06(9)
O4C Cu1 O4D 90.18(9)
O4A Cu1 O4D 87.87(9)
O4B Cu1 O4D 154.24(9)
O4C Cu1 N3 92.23(10)
O4A Cu1 N3 91.61(10)
O4B Cu1 N3 99.20(10)
O4D Cu1 N3 106.52(11)
O4C Cu1 Cu2 87.87(7)
O4A Cu1 Cu2 88.36(7)
O4B Cu1 Cu2 76.75(6)
O4D Cu1 Cu2 77.52(7)
N3 Cu1 Cu2 175.96(8)
O5B Cu2 O5D 177.61(10)
O5B Cu2 O5C 92.97(10)
O5D Cu2 O5C 88.62(10)
O5B Cu2 O5A 88.06(10)
O5D Cu2 O5A 89.77(10)
O5C Cu2 O5A 156.47(9)
O5B Cu2 O3E 88.40(10)
O5D Cu2 O3E 92.92(9)
O5C Cu2 O3E 105.04(9)
O5A Cu2 O3E 98.49(9)
O5B Cu2 Cu1 89.66(7)
O5D Cu2 Cu1 88.90(7)
O5C Cu2 Cu1 78.43(7)
O5A Cu2 Cu1 78.07(6)
O3E Cu2 Cu1 176.11(7)
O4E Cu3 O4G 172.36(10)
O4E Cu3 O4H 86.35(10)
O4G Cu3 O4H 87.99(10)
O4E Cu3 O4F 89.33(9)
O4G Cu3 O4F 94.45(9)
O4H Cu3 O4F 161.60(9)
O4E Cu3 O6 90.74(10)
O4G Cu3 O6 95.81(9)
O4H Cu3 O6 106.73(10)
O4F Cu3 O6 91.19(10)
O4E Cu3 Cu4 91.61(6)
O4G Cu3 Cu4 82.76(6)
O4H Cu3 Cu4 84.80(7)
O4F Cu3 Cu4 77.44(6)
O6 Cu3 Cu4 168.36(8)
O5H Cu4 O5F 172.71(10)
O5H Cu4 O5G 88.22(10)
O5F Cu4 O5G 93.52(9)
O5H Cu4 O5E 90.21(9)
O5F Cu4 O5E 85.79(9)
O5G Cu4 O5E 160.61(9)
O5H Cu4 O3A 94.32(10)
O5F Cu4 O3A 92.21(9)
O5G Cu4 O3A 102.59(9)
O5E Cu4 O3A 96.80(9)
O5H Cu4 Cu3 82.68(7)
O5F Cu4 Cu3 90.44(6)
O5G Cu4 Cu3 84.51(6)
O5E Cu4 Cu3 76.12(6)
O3A Cu4 Cu3 172.24(7)
O1A C1A N1A 120.9(3)
O1A C1A C2A 122.5(4)
N1A C1A C2A 116.6(3)
C6A C2A C3A 121.1(4)
C6A C2A C1A 118.2(4)
C3A C2A C1A 120.6(3)
C2A C3A C4A 120.9(3)
C2A C3A C9A 120.1(4)
C4A C3A C9A 119.0(4)
C12A C4A C3A 120.5(4)
C12A C4A C5A 118.9(4)
C3A C4A C5A 120.6(3)
O2A C5A N1A 121.3(3)
O2A C5A C4A 122.2(4)
N1A C5A C4A 116.5(3)
C2A C6A C7A 119.3(5)
C2A C6A H6A 120.3
C7A C6A H6A 120.3
C8A C7A C6A 120.1(5)
C8A C7A H7A 119.9
C6A C7A H7A 119.9
C7A C8A C9A 122.2(4)
C7A C8A H8A 118.9
C9A C8A H8A 118.9
C10A C9A C8A 124.3(4)
C10A C9A C3A 118.5(4)
C8A C9A C3A 117.1(4)
C11A C10A C9A 121.5(4)
C11A C10A H10A 119.3
C9A C10A H10A 119.3
C10A C11A C12A 120.0(5)
C10A C11A H11A 120.0
C12A C11A H11A 120.0
C4A C12A C11A 120.3(5)
C4A C12A H12A 119.8
C11A C12A H12A 119.8
N1A C13A C16A 110.8(3)
N1A C13A C14A 113.0(3)
C16A C13A C14A 112.3(3)
N1A C13A H13A 106.8
C16A C13A H13A 106.8
C14A C13A H13A 106.8
C15A C14A C13A 114.0(3)
C15A C14A H14A 108.7
C13A C14A H14A 108.7
C15A C14A H14B 108.7
C13A C14A H14B 108.7
H14A C14A H14B 107.6
O3A C15A N2A 124.8(3)
O3A C15A C14A 119.2(3)
N2A C15A C14A 115.9(3)
O5A C16A O4A 126.9(3)
O5A C16A C13A 115.2(3)
O4A C16A C13A 117.9(3)
C5A N1A C1A 124.5(3)
C5A N1A C13A 118.0(3)
C1A N1A C13A 117.1(3)
C15A N2A H2A1 120.0
C15A N2A H2A2 120.0
H2A1 N2A H2A2 120.0
C15A O3A Cu4 126.9(2)
C16A O4A Cu1 118.6(2)
C16A O5A Cu2 127.4(2)
O1B C1B N1B 119.9(3)
O1B C1B C2B 122.6(3)
N1B C1B C2B 117.5(3)
C6B C2B C3B 121.3(3)
C6B C2B C1B 120.0(4)
C3B C2B C1B 118.7(3)
C4B C3B C2B 121.6(3)
C4B C3B C9B 119.1(4)
C2B C3B C9B 119.3(3)
C12B C4B C3B 120.5(4)
C12B C4B C5B 118.8(4)
C3B C4B C5B 120.7(4)
O2B C5B N1B 120.4(3)
O2B C5B C4B 123.6(3)
N1B C5B C4B 116.0(3)
C2B C6B C7B 119.6(4)
C2B C6B H6B 120.2
C7B C6B H6B 120.2
C8B C7B C6B 120.5(4)
C8B C7B H7B 119.8
C6B C7B H7B 119.8
C7B C8B C9B 121.7(4)
C7B C8B H8B 119.2
C9B C8B H8B 119.2
C10B C9B C8B 123.1(4)
C10B C9B C3B 119.3(4)
C8B C9B C3B 117.6(4)
C11B C10B C9B 120.6(4)
C11B C10B H10B 119.7
C9B C10B H10B 119.7
C10B C11B C12B 120.7(4)
C10B C11B H11B 119.7
C12B C11B H11B 119.7
C4B C12B C11B 119.8(4)
C4B C12B H12B 120.1
C11B C12B H12B 120.1
N1B C13B C16B 110.1(3)
N1B C13B C14B 111.5(3)
C16B C13B C14B 113.3(3)
N1B C13B H13B 107.2
C16B C13B H13B 107.2
C14B C13B H13B 107.2
C15B C14B C13B 111.4(3)
C15B C14B H14C 109.4
C13B C14B H14C 109.4
C15B C14B H14D 109.4
C13B C14B H14D 109.4
H14C C14B H14D 108.0
O3B C15B N2B 122.4(3)
O3B C15B C14B 121.1(3)
N2B C15B C14B 116.6(3)
O4B C16B O5B 127.0(3)
O4B C16B C13B 117.9(3)
O5B C16B C13B 115.0(3)
C1B N1B C5B 125.1(3)
C1B N1B C13B 117.3(3)
C5B N1B C13B 117.5(3)
C15B N2B H2B1 120.0
C15B N2B H2B2 120.0
H2B1 N2B H2B2 120.0
C16B O4B Cu1 127.8(2)
C16B O5B Cu2 118.8(2)
O1C C1C N1C 120.5(3)
O1C C1C C2C 122.1(4)
N1C C1C C2C 117.3(3)
C6C C2C C3C 120.4(4)
C6C C2C C1C 120.2(4)
C3C C2C C1C 119.4(3)
C4C C3C C2C 121.1(3)
C4C C3C C9C 119.5(4)
C2C C3C C9C 119.4(4)
C12C C4C C3C 120.8(3)
C12C C4C C5C 118.4(4)
C3C C4C C5C 120.8(3)
O2C C5C N1C 120.8(3)
O2C C5C C4C 122.9(3)
N1C C5C C4C 116.3(3)
C2C C6C C7C 120.4(4)
C2C C6C H6C 119.8
C7C C6C H6C 119.8
C8C C7C C6C 120.1(5)
C8C C7C H7C 119.9
C6C C7C H7C 119.9
C7C C8C C9C 122.4(4)
C7C C8C H8C 118.8
C9C C8C H8C 118.8
C10C C9C C8C 124.0(4)
C10C C9C C3C 118.7(4)
C8C C9C C3C 117.3(4)
C11C C10C C9C 121.1(4)
C11C C10C H10C 119.4
C9C C10C H10C 119.4
C10C C11C C12C 120.8(4)
C10C C11C H11C 119.6
C12C C11C H11C 119.6
C4C C12C C11C 119.0(4)
C4C C12C H12C 120.5
C11C C12C H12C 120.5
N1C C13C C16C 111.5(3)
N1C C13C C14C 113.4(3)
C16C C13C C14C 110.6(3)
N1C C13C H13C 107.0
C16C C13C H13C 107.0
C14C C13C H13C 107.0
C15C C14C C13C 112.4(3)
C15C C14C H14E 109.1
C13C C14C H14E 109.1
C15C C14C H14F 109.1
C13C C14C H14F 109.1
H14E C14C H14F 107.9
O3C C15C N2C 123.2(3)
O3C C15C C14C 121.1(4)
N2C C15C C14C 115.7(3)
O5C C16C O4C 127.0(3)
O5C C16C C13C 115.3(3)
O4C C16C C13C 117.7(3)
C1C N1C C5C 125.0(3)
C1C N1C C13C 117.4(3)
C5C N1C C13C 117.5(3)
C15C N2C H2C1 120.0
C15C N2C H2C2 120.0
H2C1 N2C H2C2 120.0
C16C O4C Cu1 119.1(2)
C16C O5C Cu2 127.1(2)
O1D C1D N1D 119.5(4)
O1D C1D C2D 123.8(4)
N1D C1D C2D 116.6(4)
C6D C2D C3D 120.6(5)
C6D C2D C1D 118.6(5)
C3D C2D C1D 120.6(4)
C2D C3D C4D 120.5(4)
C2D C3D C9D 120.5(5)
C4D C3D C9D 119.0(5)
C12D C4D C3D 120.2(5)
C12D C4D C5D 120.3(5)
C3D C4D C5D 119.5(4)
O2D C5D N1D 120.9(4)
O2D C5D C4D 122.0(4)
N1D C5D C4D 117.0(4)
C2D C6D C7D 117.8(6)
C2D C6D H6D 121.1
C7D C6D H6D 121.1
C8D C7D C6D 121.3(6)
C8D C7D H7D 119.4
C6D C7D H7D 119.4
C7D C8D C9D 121.9(6)
C7D C8D H8D 119.0
C9D C8D H8D 119.0
C8D C9D C3D 117.8(6)
C8D C9D C10D 123.5(6)
C3D C9D C10D 118.7(6)
C11D C10D C9D 121.3(6)
C11D C10D H10D 119.4
C9D C10D H10D 119.4
C10D C11D C12D 120.2(6)
C10D C11D H11D 119.9
C12D C11D H11D 119.9
C4D C12D C11D 120.4(6)
C4D C12D H12D 119.8
C11D C12D H12D 119.8
N1D C13D C14D 113.2(3)
N1D C13D C16D 110.1(3)
C14D C13D C16D 112.0(3)
N1D C13D H13D 107.1
C14D C13D H13D 107.1
C16D C13D H13D 107.1
C15D C14D C13D 113.4(3)
C15D C14D H14G 108.9
C13D C14D H14G 108.9
C15D C14D H14H 108.9
C13D C14D H14H 108.9
H14G C14D H14H 107.7
O3D C15D N2D 123.2(4)
O3D C15D C14D 120.8(4)
N2D C15D C14D 115.9(4)
O4D C16D O5D 126.9(3)
O4D C16D C13D 119.8(3)
O5D C16D C13D 113.3(3)
C5D N1D C1D 124.8(4)
C5D N1D C13D 118.5(3)
C1D N1D C13D 116.5(3)
C15D N2D H2D1 120.0
C15D N2D H2D2 120.0
H2D1 N2D H2D2 120.0
C16D O4D Cu1 126.7(2)
C16D O5D Cu2 119.8(2)
O1E C1E N1E 119.7(3)
O1E C1E C2E 123.5(3)
N1E C1E C2E 116.7(3)
C6E C2E C3E 119.7(4)
C6E C2E C1E 120.3(4)
C3E C2E C1E 120.0(4)
C4E C3E C9E 119.9(4)
C4E C3E C2E 120.4(3)
C9E C3E C2E 119.7(4)
C12E C4E C3E 120.0(4)
C12E C4E C5E 119.3(4)
C3E C4E C5E 120.7(3)
O2E C5E N1E 120.6(3)
O2E C5E C4E 123.1(3)
N1E C5E C4E 116.3(3)
C2E C6E C7E 121.1(4)
C2E C6E H6E 119.4
C7E C6E H6E 119.4
C8E C7E C6E 119.4(5)
C8E C7E H7E 120.3
C6E C7E H7E 120.3
C7E C8E C9E 122.3(4)
C7E C8E H8E 118.8
C9E C8E H8E 118.8
C8E C9E C10E 124.1(4)
C8E C9E C3E 117.8(4)
C10E C9E C3E 118.1(5)
C11E C10E C9E 121.4(4)
C11E C10E H10E 119.3
C9E C10E H10E 119.3
C10E C11E C12E 121.0(4)
C10E C11E H11E 119.5
C12E C11E H11E 119.5
C4E C12E C11E 119.6(5)
C4E C12E H12E 120.2
C11E C12E H12E 120.2
N1E C13E C16E 110.3(2)
N1E C13E C14E 109.9(3)
C16E C13E C14E 113.9(3)
N1E C13E H13E 107.5
C16E C13E H13E 107.5
C14E C13E H13E 107.5
C15E C14E C13E 118.4(3)
C15E C14E H14I 107.7
C13E C14E H14I 107.7
C15E C14E H14J 107.7
C13E C14E H14J 107.7
H14I C14E H14J 107.1
O3E C15E N2E 122.8(3)
O3E C15E C14E 116.6(3)
N2E C15E C14E 120.6(3)
O4E C16E O5E 126.9(3)
O4E C16E C13E 117.2(3)
O5E C16E C13E 115.8(3)
C5E N1E C1E 125.9(3)
C5E N1E C13E 117.8(3)
C1E N1E C13E 116.2(3)
C15E N2E H2E1 120.0
C15E N2E H2E2 120.0
H2E1 N2E H2E2 120.0
C15E O3E Cu2 125.0(2)
C16E O4E Cu3 115.4(2)
C16E O5E Cu4 129.9(2)
O1F C1F N1F 119.7(3)
O1F C1F C2F 124.1(3)
N1F C1F C2F 116.2(3)
C6F C2F C3F 121.0(4)
C6F C2F C1F 119.3(4)
C3F C2F C1F 119.7(3)
C4F C3F C2F 121.8(3)
C4F C3F C9F 119.5(4)
C2F C3F C9F 118.8(4)
C12F C4F C3F 119.9(4)
C12F C4F C5F 119.9(4)
C3F C4F C5F 120.2(3)
O2F C5F N1F 121.0(3)
O2F C5F C4F 122.6(3)
N1F C5F C4F 116.4(3)
C2F C6F C7F 120.4(4)
C2F C6F H6F 119.8
C7F C6F H6F 119.8
C8F C7F C6F 120.2(5)
C8F C7F H7F 119.9
C6F C7F H7F 119.9
C7F C8F C9F 121.4(4)
C7F C8F H8F 119.3
C9F C8F H8F 119.3
C10F C9F C8F 123.4(4)
C10F C9F C3F 118.5(4)
C8F C9F C3F 118.1(4)
C11F C10F C9F 120.9(4)
C11F C10F H10F 119.6
C9F C10F H10F 119.6
C10F C11F C12F 120.3(4)
C10F C11F H11F 119.8
C12F C11F H11F 119.8
C4F C12F C11F 120.9(4)
C4F C12F H12F 119.6
C11F C12F H12F 119.6
N1F C13F C16F 111.9(3)
N1F C13F C14F 110.4(3)
C16F C13F C14F 115.4(3)
N1F C13F H13F 106.1
C16F C13F H13F 106.1
C14F C13F H13F 106.1
C15F C14F C13F 114.5(3)
C15F C14F H14K 108.6
C13F C14F H14K 108.6
C15F C14F H14L 108.6
C13F C14F H14L 108.6
H14K C14F H14L 107.6
O3F C15F N2F 122.9(3)
O3F C15F C14F 121.0(3)
N2F C15F C14F 116.0(3)
O4F C16F O5F 126.0(3)
O4F C16F C13F 116.5(3)
O5F C16F C13F 117.2(3)
C5F N1F C1F 125.2(3)
C5F N1F C13F 117.0(3)
C1F N1F C13F 117.2(3)
C15F N2F H2F1 120.0
C15F N2F H2F2 120.0
H2F1 N2F H2F2 120.0
C16F O4F Cu3 128.8(2)
C16F O5F Cu4 116.0(2)
O1G C1G N1G 119.7(3)
O1G C1G C2G 122.6(3)
N1G C1G C2G 117.7(3)
C6G C2G C3G 119.9(3)
C6G C2G C1G 120.5(3)
C3G C2G C1G 119.6(3)
C4G C3G C9G 120.5(3)
C4G C3G C2G 120.1(3)
C9G C3G C2G 119.3(3)
C12G C4G C3G 120.0(3)
C12G C4G C5G 118.9(3)
C3G C4G C5G 121.1(3)
O2G C5G N1G 119.8(3)
O2G C5G C4G 123.0(3)
N1G C5G C4G 117.2(3)
C2G C6G C7G 120.4(4)
C2G C6G H6G 119.8
C7G C6G H6G 119.8
C8G C7G C6G 120.3(4)
C8G C7G H7G 119.8
C6G C7G H7G 119.8
C7G C8G C9G 121.1(4)
C7G C8G H8G 119.5
C9G C8G H8G 119.5
C8G C9G C3G 119.0(4)
C8G C9G C10G 122.9(4)
C3G C9G C10G 118.1(4)
C11G C10G C9G 120.4(4)
C11G C10G H10G 119.8
C9G C10G H10G 119.8
C10G C11G C12G 121.1(4)
C10G C11G H11G 119.5
C12G C11G H11G 119.5
C4G C12G C11G 119.9(4)
C4G C12G H12G 120.1
C11G C12G H12G 120.1
N1G C13G C14G 110.0(3)
N1G C13G C16G 111.7(3)
C14G C13G C16G 114.5(3)
N1G C13G H13G 106.7
C14G C13G H13G 106.7
C16G C13G H13G 106.7
C13G C14G C15G 112.4(3)
C13G C14G H14M 109.1
C15G C14G H14M 109.1
C13G C14G H14N 109.1
C15G C14G H14N 109.1
H14M C14G H14N 107.9
O3G C15G N2G 121.8(4)
O3G C15G C14G 123.2(4)
N2G C15G C14G 115.0(4)
O5G C16G O4G 127.5(3)
O5G C16G C13G 117.2(3)
O4G C16G C13G 115.1(3)
C1G N1G C5G 124.4(3)
C1G N1G C13G 118.0(3)
C5G N1G C13G 117.1(3)
C15G N2G H2G1 120.0
C15G N2G H2G2 120.0
H2G1 N2G H2G2 120.0
C16G O4G Cu3 124.1(2)
C16G O5G Cu4 119.8(2)
O1H C1H N1H 119.5(3)
O1H C1H C2H 122.3(3)
N1H C1H C2H 118.2(3)
C6H C2H C3H 120.1(3)
C6H C2H C1H 120.5(3)
C3H C2H C1H 119.4(3)
C4H C3H C9H 120.7(3)
C4H C3H C2H 120.1(3)
C9H C3H C2H 119.3(4)
C12H C4H C3H 119.0(4)
C12H C4H C5H 119.1(4)
C3H C4H C5H 121.8(3)
O2H C5H N1H 119.4(4)
O2H C5H C4H 124.6(3)
N1H C5H C4H 116.0(3)
C2H C6H C7H 120.6(4)
C2H C6H H6H 119.7
C7H C6H H6H 119.7
C8H C7H C6H 120.9(4)
C8H C7H H7H 119.6
C6H C7H H7H 119.6
C7H C8H C9H 120.6(4)
C7H C8H H8H 119.7
C9H C8H H8H 119.7
C10H C9H C3H 118.5(4)
C10H C9H C8H 123.0(4)
C3H C9H C8H 118.6(4)
C11H C10H C9H 120.7(4)
C11H C10H H10H 119.7
C9H C10H H10H 119.7
C10H C11H C12H 120.6(4)
C10H C11H H11H 119.7
C12H C11H H11H 119.7
C11H C12H C4H 120.5(4)
C11H C12H H12H 119.7
C4H C12H H12H 119.7
N1H C13H C16H 111.1(3)
N1H C13H C14H 112.0(3)
C16H C13H C14H 113.0(3)
N1H C13H H13H 106.8
C16H C13H H13H 106.8
C14H C13H H13H 106.8
C15H C14H C13H 109.6(3)
C15H C14H H14O 109.8
C13H C14H H14O 109.8
C15H C14H H14P 109.8
C13H C14H H14P 109.8
H14O C14H H14P 108.2
O3H C15H N2H 123.4(4)
O3H C15H C14H 118.4(4)
N2H C15H C14H 118.2(4)
O4H C16H O5H 126.9(3)
O4H C16H C13H 116.2(3)
O5H C16H C13H 116.9(3)
C1H N1H C5H 124.1(3)
C1H N1H C13H 116.8(3)
C5H N1H C13H 119.0(3)
C15H N2H H2H1 120.0
C15H N2H H2H2 120.0
H2H1 N2H H2H2 120.0
C16H O4H Cu3 120.7(2)
C16H O5H Cu4 124.6(2)
N3 C21 C22 123.6(5)
N3 C21 H21 118.2
C22 C21 H21 118.2
C21 C22 C23 118.9(5)
C21 C22 H22 120.6
C23 C22 H22 120.6
C22 C23 C24 119.1(5)
C22 C23 H23 120.5
C24 C23 H23 120.5
C23 C24 C25 118.0(5)
C23 C24 H24 121.0
C25 C24 H24 121.0
N3 C25 C24 122.9(5)
N3 C25 H25 118.6
C24 C25 H25 118.6
C21 N3 C25 117.5(3)
C21 N3 Cu1 119.7(3)
C25 N3 Cu1 122.6(3)
O6 C26 H26A 109.5
O6 C26 H26B 109.5
H26A C26 H26B 109.5
O6 C26 H26C 109.5
H26A C26 H26C 109.5
H26B C26 H26C 109.5
C26 O6 Cu3 117.8(3)
C26 O6 H6M 103.2
Cu3 O6 H6M 117.7
O7 C27 H27A 109.5
O7 C27 H27B 109.5
H27A C27 H27B 109.5
O7 C27 H27C 109.5
H27A C27 H27C 109.5
H27B C27 H27C 109.5
C27 O7 H7M 108.5
O8 C28 H28A 109.5
O8 C28 H28B 109.5
H28A C28 H28B 109.5
O8 C28 H28C 109.5
H28A C28 H28C 109.5
H28B C28 H28C 109.5
C28 O8 H8M 122.5
Cl2 C1S Cl1 111.7(2)
Cl2 C1S H1S1 109.3
Cl1 C1S H1S1 109.3
Cl2 C1S H1S2 109.3
Cl1 C1S H1S2 109.3
H1S1 C1S H1S2 107.9
Cl4 C2S Cl3 111.5(3)
Cl4 C2S H2S1 109.3
Cl3 C2S H2S1 109.3
Cl4 C2S H2S2 109.3
Cl3 C2S H2S2 109.3
H2S1 C2S H2S2 108.0
Cl5 C3S Cl6 113.4(4)
Cl5 C3S H3S1 108.9
Cl6 C3S H3S1 108.9
Cl5 C3S H3S2 108.9
Cl6 C3S H3S2 108.9
H3S1 C3S H3S2 107.7
C30 C29 H29D 109.5
C30 C29 H29E 109.5
H29D C29 H29E 109.5
C30 C29 H29F 109.5
H29D C29 H29F 109.5
H29E C29 H29F 109.5
O10 C30 C29 107.7(6)
O10 C30 H30C 110.2
C29 C30 H30C 110.2
O10 C30 H30D 110.2
C29 C30 H30D 110.2
H30C C30 H30D 108.5
O10 C31 C32 107.6(6)
O10 C31 H31C 110.2
C32 C31 H31C 110.2
O10 C31 H31D 110.2
C32 C31 H31D 110.2
H31C C31 H31D 108.5
C31 C32 H32D 109.5
C31 C32 H32E 109.5
H32D C32 H32E 109.5
C31 C32 H32F 109.5
H32D C32 H32F 109.5
H32E C32 H32F 109.5
C31 O10 C30 116.1(6)

loop_
_geom_bond_atom_site_label_1
_geom_bond_atom_site_label_2
_geom_bond_distance
Cu1 O4C 1.930(2)
Cu1 O4A 1.944(2)
Cu1 O4B 2.033(2)
Cu1 O4D 2.075(2)
Cu1 N3 2.143(3)
Cu1 Cu2 2.7185(5)
Cu2 O5B 1.896(2)
Cu2 O5D 1.923(2)
Cu2 O5C 2.002(2)
Cu2 O5A 2.026(2)
Cu2 O3E 2.130(2)
Cu3 O4E 1.950(2)
Cu3 O4G 1.952(2)
Cu3 O4H 1.974(2)
Cu3 O4F 2.015(2)
Cu3 O6 2.163(2)
Cu3 Cu4 2.6714(5)
Cu4 O5H 1.944(2)
Cu4 O5F 1.965(2)
Cu4 O5G 1.993(2)
Cu4 O5E 2.021(2)
Cu4 O3A 2.142(2)
C1A O1A 1.204(4)
C1A N1A 1.399(5)
C1A C2A 1.497(5)
C2A C6A 1.377(6)
C2A C3A 1.385(6)
C3A C4A 1.390(6)
C3A C9A 1.431(5)
C4A C12A 1.379(6)
C4A C5A 1.494(5)
C5A O2A 1.199(5)
C5A N1A 1.396(5)
C6A C7A 1.414(6)
C6A H6A 0.9500
C7A C8A 1.352(7)
C7A H7A 0.9500
C8A C9A 1.409(7)
C8A H8A 0.9500
C9A C10A 1.404(7)
C10A C11A 1.350(7)
C10A H10A 0.9500
C11A C12A 1.404(6)
C11A H11A 0.9500
C12A H12A 0.9500
C13A N1A 1.470(4)
C13A C16A 1.525(5)
C13A C14A 1.541(5)
C13A H13A 1.0000
C14A C15A 1.521(5)
C14A H14A 0.9900
C14A H14B 0.9900
C15A O3A 1.239(4)
C15A N2A 1.303(4)
C16A O5A 1.248(4)
C16A O4A 1.262(4)
N2A H2A1 0.8800
N2A H2A2 0.8800
C1B O1B 1.223(4)
C1B N1B 1.384(4)
C1B C2B 1.475(5)
C2B C6B 1.358(6)
C2B C3B 1.411(5)
C3B C4B 1.392(5)
C3B C9B 1.427(5)
C4B C12B 1.389(5)
C4B C5B 1.468(5)
C5B O2B 1.213(4)
C5B N1B 1.403(5)
C6B C7B 1.426(6)
C6B H6B 0.9500
C7B C8B 1.343(6)
C7B H7B 0.9500
C8B C9B 1.427(6)
C8B H8B 0.9500
C9B C10B 1.399(6)
C10B C11B 1.363(6)
C10B H10B 0.9500
C11B C12B 1.400(6)
C11B H11B 0.9500
C12B H12B 0.9500
C13B N1B 1.475(4)
C13B C16B 1.516(5)
C13B C14B 1.533(5)
C13B H13B 1.0000
C14B C15B 1.517(5)
C14B H14C 0.9900
C14B H14D 0.9900
C15B O3B 1.233(4)
C15B N2B 1.312(5)
C16B O4B 1.247(4)
C16B O5B 1.259(4)
N2B H2B1 0.8800
N2B H2B2 0.8800
C1C O1C 1.215(4)
C1C N1C 1.376(5)
C1C C2C 1.492(5)
C2C C6C 1.370(6)
C2C C3C 1.417(6)
C3C C4C 1.393(6)
C3C C9C 1.427(6)
C4C C12C 1.374(5)
C4C C5C 1.479(5)
C5C O2C 1.203(5)
C5C N1C 1.419(4)
C6C C7C 1.396(6)
C6C H6C 0.9500
C7C C8C 1.355(7)
C7C H7C 0.9500
C8C C9C 1.408(7)
C8C H8C 0.9500
C9C C10C 1.393(6)
C10C C11C 1.351(7)
C10C H10C 0.9500
C11C C12C 1.424(6)
C11C H11C 0.9500
C12C H12C 0.9500
C13C N1C 1.460(4)
C13C C16C 1.533(5)
C13C C14C 1.547(5)
C13C H13C 1.0000
C14C C15C 1.495(5)
C14C H14E 0.9900
C14C H14F 0.9900
C15C O3C 1.225(4)
C15C N2C 1.330(5)
C16C O5C 1.255(4)
C16C O4C 1.256(4)
N2C H2C1 0.8800
N2C H2C2 0.8800
C1D O1D 1.200(5)
C1D N1D 1.412(5)
C1D C2D 1.465(6)
C2D C6D 1.388(7)
C2D C3D 1.405(7)
C3D C4D 1.412(7)
C3D C9D 1.415(7)
C4D C12D 1.371(7)
C4D C5D 1.492(6)
C5D O2D 1.208(5)
C5D N1D 1.377(5)
C6D C7D 1.423(8)
C6D H6D 0.9500
C7D C8D 1.358(10)
C7D H7D 0.9500
C8D C9D 1.389(9)
C8D H8D 0.9500
C9D C10D 1.429(10)
C10D C11D 1.330(9)
C10D H10D 0.9500
C11D C12D 1.423(8)
C11D H11D 0.9500
C12D H12D 0.9500
C13D N1D 1.464(5)
C13D C14D 1.535(5)
C13D C16D 1.541(5)
C13D H13D 1.0000
C14D C15D 1.512(5)
C14D H14G 0.9900
C14D H14H 0.9900
C15D O3D 1.221(5)
C15D N2D 1.321(5)
C16D O4D 1.232(4)
C16D O5D 1.268(4)
N2D H2D1 0.8800
N2D H2D2 0.8800
C1E O1E 1.213(4)
C1E N1E 1.398(5)
C1E C2E 1.476(5)
C2E C6E 1.372(6)
C2E C3E 1.420(5)
C3E C4E 1.410(6)
C3E C9E 1.415(5)
C4E C12E 1.390(5)
C4E C5E 1.477(5)
C5E O2E 1.220(5)
C5E N1E 1.392(4)
C6E C7E 1.392(6)
C6E H6E 0.9500
C7E C8E 1.367(7)
C7E H7E 0.9500
C8E C9E 1.403(7)
C8E H8E 0.9500
C9E C10E 1.404(7)
C10E C11E 1.363(7)
C10E H10E 0.9500
C11E C12E 1.390(6)
C11E H11E 0.9500
C12E H12E 0.9500
C13E N1E 1.479(4)
C13E C16E 1.529(4)
C13E C14E 1.544(4)
C13E H13E 1.0000
C14E C15E 1.507(5)
C14E H14I 0.9900
C14E H14J 0.9900
C15E O3E 1.245(4)
C15E N2E 1.297(5)
C16E O4E 1.246(4)
C16E O5E 1.261(4)
N2E H2E1 0.8800
N2E H2E2 0.8800
C1F O1F 1.191(4)
C1F N1F 1.405(4)
C1F C2F 1.493(5)
C2F C6F 1.361(6)
C2F C3F 1.409(5)
C3F C4F 1.393(5)
C3F C9F 1.432(5)
C4F C12F 1.378(5)
C4F C5F 1.483(5)
C5F O2F 1.209(4)
C5F N1F 1.403(4)
C6F C7F 1.392(6)
C6F H6F 0.9500
C7F C8F 1.368(7)
C7F H7F 0.9500
C8F C9F 1.402(7)
C8F H8F 0.9500
C9F C10F 1.401(6)
C10F C11F 1.364(7)
C10F H10F 0.9500
C11F C12F 1.391(6)
C11F H11F 0.9500
C12F H12F 0.9500
C13F N1F 1.457(4)
C13F C16F 1.521(5)
C13F C14F 1.527(5)
C13F H13F 1.0000
C14F C15F 1.514(5)
C14F H14K 0.9900
C14F H14L 0.9900
C15F O3F 1.237(4)
C15F N2F 1.336(4)
C16F O4F 1.257(4)
C16F O5F 1.266(4)
N2F H2F1 0.8800
N2F H2F2 0.8800
C1G O1G 1.220(4)
C1G N1G 1.397(4)
C1G C2G 1.482(5)
C2G C6G 1.364(5)
C2G C3G 1.434(5)
C3G C4G 1.402(5)
C3G C9G 1.405(5)
C4G C12G 1.380(5)
C4G C5G 1.474(5)
C5G O2G 1.219(4)
C5G N1G 1.404(4)
C6G C7G 1.407(6)
C6G H6G 0.9500
C7G C8G 1.370(6)
C7G H7G 0.9500
C8G C9G 1.403(6)
C8G H8G 0.9500
C9G C10G 1.434(6)
C10G C11G 1.354(6)
C10G H10G 0.9500
C11G C12G 1.407(6)
C11G H11G 0.9500
C12G H12G 0.9500
C13G N1G 1.480(4)
C13G C14G 1.517(5)
C13G C16G 1.549(5)
C13G H13G 1.0000
C14G C15G 1.518(5)
C14G H14M 0.9900
C14G H14N 0.9900
C15G O3G 1.210(5)
C15G N2G 1.301(5)
C16G O5G 1.241(4)
C16G O4G 1.257(4)
N2G H2G1 0.8800
N2G H2G2 0.8800
C1H O1H 1.215(4)
C1H N1H 1.387(5)
C1H C2H 1.476(5)
C2H C6H 1.370(5)
C2H C3H 1.423(5)
C3H C4H 1.400(6)
C3H C9H 1.415(5)
C4H C12H 1.394(6)
C4H C5H 1.469(5)
C5H O2H 1.216(5)
C5H N1H 1.419(5)
C6H C7H 1.392(5)
C6H H6H 0.9500
C7H C8H 1.364(6)
C7H H7H 0.9500
C8H C9H 1.420(6)
C8H H8H 0.9500
C9H C10H 1.406(6)
C10H C11H 1.373(7)
C10H H10H 0.9500
C11H C12H 1.392(6)
C11H H11H 0.9500
C12H H12H 0.9500
C13H N1H 1.471(5)
C13H C16H 1.529(5)
C13H C14H 1.541(6)
C13H H13H 1.0000
C14H C15H 1.513(6)
C14H H14O 0.9900
C14H H14P 0.9900
C15H O3H 1.244(5)
C15H N2H 1.296(5)
C16H O4H 1.256(4)
C16H O5H 1.258(4)
N2H H2H1 0.8800
N2H H2H2 0.8800
C21 N3 1.327(5)
C21 C22 1.362(6)
C21 H21 0.9500
C22 C23 1.369(9)
C22 H22 0.9500
C23 C24 1.377(8)
C23 H23 0.9500
C24 C25 1.388(6)
C24 H24 0.9500
C25 N3 1.329(5)
C25 H25 0.9500
C26 O6 1.427(6)
C26 H26A 0.9800
C26 H26B 0.9800
C26 H26C 0.9800
O6 H6M 0.8316
C27 O7 1.445(8)
C27 H27A 0.9800
C27 H27B 0.9800
C27 H27C 0.9800
O7 H7M 0.8493
C28 O8 1.402(7)
C28 H28A 0.9800
C28 H28B 0.9800
C28 H28C 0.9800
O8 H8M 0.8401
C1S Cl2 1.749(4)
C1S Cl1 1.757(4)
C1S H1S1 0.9900
C1S H1S2 0.9900
C2S Cl4 1.761(6)
C2S Cl3 1.767(6)
C2S H2S1 0.9900
C2S H2S2 0.9900
C3S Cl5 1.729(7)
C3S Cl6 1.736(7)
C3S H3S1 0.9900
C3S H3S2 0.9900
C29 C30 1.534(10)
C29 H29D 0.9800
C29 H29E 0.9800
C29 H29F 0.9800
C30 O10 1.417(7)
C30 H30C 0.9900
C30 H30D 0.9900
C31 O10 1.417(7)
C31 C32 1.585(10)
C31 H31C 0.9900
C31 H31D 0.9900
C32 H32D 0.9800
C32 H32E 0.9800
C32 H32F 0.9800

loop_
_geom_hbond_atom_site_label_D
_geom_hbond_atom_site_label_H
_geom_hbond_atom_site_label_A
_geom_hbond_distance_DH
_geom_hbond_distance_HA
_geom_hbond_distance_DA
_geom_hbond_angle_DHA
_geom_hbond_site_symmetry_A
N2A H2A1 O5E 0.88 2.35 3.085(4) 141 .
N2A H2A1 O5F 0.88 2.58 3.076(4) 117 .
N2A H2A2 O3B 0.88 2.27 3.133(4) 165 .
N2B H2B1 O3F 0.88 2.06 2.932(4) 170 .
N2E H2E1 O5D 0.88 2.05 2.810(4) 144 .
N2E H2E2 O1H 0.88 2.04 2.830(4) 148 .
N2E H2E2 O5E 0.88 2.40 2.876(4) 114 .
N2F H2F1 O3B 0.88 2.15 3.000(4) 164 .
N2H H2H2 O3D 0.88 2.08 2.875(5) 149 .
O6 H6M O7 0.83 1.85 2.673(4) 170 .
N2C H2C1 O5F 0.88 2.36 3.047(4) 135 1_655
N2C H2C2 O3G 0.88 2.10 2.981(4) 177 1_655
N2D H2D1 O2G 0.88 2.35 2.888(4) 120 1_655
N2D H2D2 O8 0.88 2.37 3.232(6) 168 1_655
N2F H2F2 O3C 0.88 2.04 2.891(4) 161 1_455
N2G H2G1 O1C 0.88 2.02 2.895(5) 174 1_455
N2H H2H1 O10 0.88 2.08 2.915(5) 159 4_566

loop_
_geom_torsion_atom_site_label_1
_geom_torsion_atom_site_label_2
_geom_torsion_atom_site_label_3
_geom_torsion_atom_site_label_4
_geom_torsion
O4C Cu1 Cu2 O5B -90.66(10)
O4A Cu1 Cu2 O5B 90.51(10)
O4B Cu1 Cu2 O5B 0.05(10)
O4D Cu1 Cu2 O5B 178.69(10)
O4C Cu1 Cu2 O5D 91.26(10)
O4A Cu1 Cu2 O5D -87.58(10)
O4B Cu1 Cu2 O5D -178.03(9)
O4D Cu1 Cu2 O5D 0.61(10)
O4C Cu1 Cu2 O5C 2.45(10)
O4A Cu1 Cu2 O5C -176.39(10)
O4B Cu1 Cu2 O5C 93.16(9)
O4D Cu1 Cu2 O5C -88.21(10)
O4C Cu1 Cu2 O5A -178.74(10)
O4A Cu1 Cu2 O5A 2.42(10)
O4B Cu1 Cu2 O5A -88.03(9)
O4D Cu1 Cu2 O5A 90.61(10)
O4E Cu3 Cu4 O5H -89.99(10)
O4G Cu3 Cu4 O5H 84.83(10)
O4H Cu3 Cu4 O5H -3.80(10)
O4F Cu3 Cu4 O5H -178.95(10)
O6 Cu3 Cu4 O5H 168.5(4)
O4E Cu3 Cu4 O5F 87.61(9)
O4G Cu3 Cu4 O5F -97.57(9)
O4H Cu3 Cu4 O5F 173.80(9)
O4F Cu3 Cu4 O5F -1.35(9)
O6 Cu3 Cu4 O5F -13.9(4)
O4E Cu3 Cu4 O5G -178.89(9)
O4G Cu3 Cu4 O5G -4.07(9)
O4H Cu3 Cu4 O5G -92.70(9)
O4F Cu3 Cu4 O5G 92.15(9)
O6 Cu3 Cu4 O5G 79.6(4)
O4E Cu3 Cu4 O5E 2.05(10)
O4G Cu3 Cu4 O5E 176.87(10)
O4H Cu3 Cu4 O5E 88.24(9)
O4F Cu3 Cu4 O5E -86.91(9)
O6 Cu3 Cu4 O5E -99.5(4)
O1A C1A C2A C6A 0.0(5)
N1A C1A C2A C6A 177.9(3)
O1A C1A C2A C3A -179.8(3)
N1A C1A C2A C3A -1.9(5)
C6A C2A C3A C4A -179.4(4)
C1A C2A C3A C4A 0.5(5)
C6A C2A C3A C9A 0.4(6)
C1A C2A C3A C9A -179.8(3)
C2A C3A C4A C12A -176.8(4)
C9A C3A C4A C12A 3.5(5)
C2A C3A C4A C5A 3.4(5)
C9A C3A C4A C5A -176.3(3)
C12A C4A C5A O2A -5.9(5)
C3A C4A C5A O2A 173.9(4)
C12A C4A C5A N1A 174.5(3)
C3A C4A C5A N1A -5.7(5)
C3A C2A C6A C7A -0.6(6)
C1A C2A C6A C7A 179.6(4)
C2A C6A C7A C8A 1.2(7)
C6A C7A C8A C9A -1.7(8)
C7A C8A C9A C10A -177.0(5)
C7A C8A C9A C3A 1.5(7)
C2A C3A C9A C10A 177.8(4)
C4A C3A C9A C10A -2.4(6)
C2A C3A C9A C8A -0.8(6)
C4A C3A C9A C8A 178.9(4)
C8A C9A C10A C11A 179.2(4)
C3A C9A C10A C11A 0.7(6)
C9A C10A C11A C12A 0.1(7)
C3A C4A C12A C11A -2.8(6)
C5A C4A C12A C11A 177.1(3)
C10A C11A C12A C4A 0.9(6)
N1A C13A C14A C15A -160.4(3)
C16A C13A C14A C15A 73.4(4)
C13A C14A C15A O3A 65.4(4)
C13A C14A C15A N2A -117.7(3)
N1A C13A C16A O5A -166.1(3)
C14A C13A C16A O5A -38.7(4)
N1A C13A C16A O4A 14.7(4)
C14A C13A C16A O4A 142.1(3)
O2A C5A N1A C1A -175.3(3)
C4A C5A N1A C1A 4.4(5)
O2A C5A N1A C13A -3.2(5)
C4A C5A N1A C13A 176.4(3)
O1A C1A N1A C5A 177.3(3)
C2A C1A N1A C5A -0.7(5)
O1A C1A N1A C13A 5.1(5)
C2A C1A N1A C13A -172.9(3)
C16A C13A N1A C5A -110.4(3)
C14A C13A N1A C5A 122.6(3)
C16A C13A N1A C1A 62.2(4)
C14A C13A N1A C1A -64.7(4)
N2A C15A O3A Cu4 -12.2(5)
C14A C15A O3A Cu4 164.5(2)
O5H Cu4 O3A C15A 135.5(3)
O5F Cu4 O3A C15A -41.2(3)
O5G Cu4 O3A C15A -135.3(3)
O5E Cu4 O3A C15A 44.8(3)
O5A C16A O4A Cu1 10.9(4)
C13A C16A O4A Cu1 -170.0(2)
O4B Cu1 O4A C16A 69.8(2)
O4D Cu1 O4A C16A -84.5(2)
N3 Cu1 O4A C16A 169.0(2)
Cu2 Cu1 O4A C16A -7.0(2)
O4A C16A O5A Cu2 -8.2(5)
C13A C16A O5A Cu2 172.7(2)
O5B Cu2 O5A C16A -88.4(3)
O5D Cu2 O5A C16A 90.6(3)
O5C Cu2 O5A C16A 4.5(4)
O3E Cu2 O5A C16A -176.5(3)
Cu1 Cu2 O5A C16A 1.6(3)
O1B C1B C2B C6B -5.2(6)
N1B C1B C2B C6B 173.8(4)
O1B C1B C2B C3B 174.6(4)
N1B C1B C2B C3B -6.3(5)
C6B C2B C3B C4B -177.6(4)
C1B C2B C3B C4B 2.6(6)
C6B C2B C3B C9B 1.0(6)
C1B C2B C3B C9B -178.9(4)
C2B C3B C4B C12B 179.6(4)
C9B C3B C4B C12B 1.0(6)
C2B C3B C4B C5B 0.4(6)
C9B C3B C4B C5B -178.2(4)
C12B C4B C5B O2B 0.8(7)
C3B C4B C5B O2B 180.0(4)
C12B C4B C5B N1B -178.8(4)
C3B C4B C5B N1B 0.4(6)
C3B C2B C6B C7B -0.3(7)
C1B C2B C6B C7B 179.6(4)
C2B C6B C7B C8B -0.7(8)
C6B C7B C8B C9B 0.9(8)
C7B C8B C9B C10B 178.2(5)
C7B C8B C9B C3B -0.2(7)
C4B C3B C9B C10B -0.6(6)
C2B C3B C9B C10B -179.2(4)
C4B C3B C9B C8B 177.9(4)
C2B C3B C9B C8B -0.7(6)
C8B C9B C10B C11B -178.4(4)
C3B C9B C10B C11B 0.0(6)
C9B C10B C11B C12B 0.3(7)
C3B C4B C12B C11B -0.7(7)
C5B C4B C12B C11B 178.4(4)
C10B C11B C12B C4B 0.1(7)
N1B C13B C14B C15B -169.4(3)
C16B C13B C14B C15B 65.7(4)
C13B C14B C15B O3B 34.8(5)
C13B C14B C15B N2B -145.6(3)
N1B C13B C16B O4B 50.0(4)
C14B C13B C16B O4B 175.7(3)
N1B C13B C16B O5B -133.3(3)
C14B C13B C16B O5B -7.7(4)
O1B C1B N1B C5B -173.3(4)
C2B C1B N1B C5B 7.7(6)
O1B C1B N1B C13B 3.4(5)
C2B C1B N1B C13B -175.7(3)
O2B C5B N1B C1B 175.7(4)
C4B C5B N1B C1B -4.7(6)
O2B C5B N1B C13B -1.0(6)
C4B C5B N1B C13B 178.6(3)
C16B C13B N1B C1B 46.3(4)
C14B C13B N1B C1B -80.4(4)
C16B C13B N1B C5B -136.8(3)
C14B C13B N1B C5B 96.6(4)
O5B C16B O4B Cu1 0.6(5)
C13B C16B O4B Cu1 176.7(2)
O4C Cu1 O4B C16B 87.5(3)
O4A Cu1 O4B C16B -88.6(3)
O4D Cu1 O4B C16B -3.4(4)
N3 Cu1 O4B C16B 179.8(3)
Cu2 Cu1 O4B C16B -0.3(2)
O4B C16B O5B Cu2 -0.4(4)
C13B C16B O5B Cu2 -176.7(2)
O5C Cu2 O5B C16B -78.2(2)
O5A Cu2 O5B C16B 78.2(2)
O3E Cu2 O5B C16B 176.8(2)
Cu1 Cu2 O5B C16B 0.1(2)
O1C C1C C2C C6C 3.8(5)
N1C C1C C2C C6C -178.5(3)
O1C C1C C2C C3C -177.0(3)
N1C C1C C2C C3C 0.7(5)
C6C C2C C3C C4C 179.4(4)
C1C C2C C3C C4C 0.2(5)
C6C C2C C3C C9C -0.2(5)
C1C C2C C3C C9C -179.5(3)
C2C C3C C4C C12C -178.8(3)
C9C C3C C4C C12C 0.9(5)
C2C C3C C4C C5C 1.1(5)
C9C C3C C4C C5C -179.2(3)
C12C C4C C5C O2C -4.0(5)
C3C C4C C5C O2C 176.1(3)
C12C C4C C5C N1C 176.7(3)
C3C C4C C5C N1C -3.2(5)
C3C C2C C6C C7C 0.4(6)
C1C C2C C6C C7C 179.7(4)
C2C C6C C7C C8C -0.4(7)
C6C C7C C8C C9C 0.1(8)
C7C C8C C9C C10C 179.3(5)
C7C C8C C9C C3C 0.1(7)
C4C C3C C9C C10C 1.0(6)
C2C C3C C9C C10C -179.3(4)
C4C C3C C9C C8C -179.7(4)
C2C C3C C9C C8C 0.0(6)
C8C C9C C10C C11C 178.8(4)
C3C C9C C10C C11C -2.0(6)
C9C C10C C11C C12C 1.0(7)
C3C C4C C12C C11C -1.8(6)
C5C C4C C12C C11C 178.2(3)
C10C C11C C12C C4C 0.9(6)
N1C C13C C14C C15C -45.6(4)
C16C C13C C14C C15C -171.8(3)
C13C C14C C15C O3C -43.0(5)
C13C C14C C15C N2C 138.0(4)
N1C C13C C16C O5C -162.3(3)
C14C C13C C16C O5C -35.1(4)
N1C C13C C16C O4C 18.7(4)
C14C C13C C16C O4C 145.9(3)
O1C C1C N1C C5C 174.5(3)
C2C C1C N1C C5C -3.2(5)
O1C C1C N1C C13C -1.5(5)
C2C C1C N1C C13C -179.2(3)
O2C C5C N1C C1C -174.9(3)
C4C C5C N1C C1C 4.4(5)
O2C C5C N1C C13C 1.1(5)
C4C C5C N1C C13C -179.6(3)
C16C C13C N1C C1C 62.4(4)
C14C C13C N1C C1C -63.2(4)
C16C C13C N1C C5C -113.9(3)
C14C C13C N1C C5C 120.4(3)
O5C C16C O4C Cu1 10.0(5)
C13C C16C O4C Cu1 -171.1(2)
O4B Cu1 O4C C16C -83.3(2)
O4D Cu1 O4C C16C 70.9(2)
N3 Cu1 O4C C16C 177.5(3)
Cu2 Cu1 O4C C16C -6.6(2)
O4C C16C O5C Cu2 -7.1(5)
C13C C16C O5C Cu2 174.0(2)
O5B Cu2 O5C C16C 90.1(3)
O5D Cu2 O5C C16C -88.1(3)
O5A Cu2 O5C C16C -1.8(4)
O3E Cu2 O5C C16C 179.3(3)
Cu1 Cu2 O5C C16C 1.1(3)
O1D C1D C2D C6D 2.8(7)
N1D C1D C2D C6D -177.7(4)
O1D C1D C2D C3D -172.2(5)
N1D C1D C2D C3D 7.2(7)
C6D C2D C3D C4D 177.4(5)
C1D C2D C3D C4D -7.6(7)
C6D C2D C3D C9D -2.4(8)
C1D C2D C3D C9D 172.5(5)
C2D C3D C4D C12D 177.4(5)
C9D C3D C4D C12D -2.8(8)
C2D C3D C4D C5D 0.0(7)
C9D C3D C4D C5D 179.8(5)
C12D C4D C5D O2D 7.5(7)
C3D C4D C5D O2D -175.1(5)
C12D C4D C5D N1D -169.6(4)
C3D C4D C5D N1D 7.8(7)
C3D C2D C6D C7D -0.2(8)
C1D C2D C6D C7D -175.3(5)
C2D C6D C7D C8D 2.2(10)
C6D C7D C8D C9D -1.4(12)
C7D C8D C9D C3D -1.3(11)
C7D C8D C9D C10D 176.2(7)
C2D C3D C9D C8D 3.2(9)
C4D C3D C9D C8D -176.7(6)
C2D C3D C9D C10D -174.4(5)
C4D C3D C9D C10D 5.7(8)
C8D C9D C10D C11D 177.8(7)
C3D C9D C10D C11D -4.7(10)
C9D C10D C11D C12D 0.6(10)
C3D C4D C12D C11D -1.4(8)
C5D C4D C12D C11D 176.0(5)
C10D C11D C12D C4D 2.5(9)
N1D C13D C14D C15D -61.3(4)
C16D C13D C14D C15D 173.6(3)
C13D C14D C15D O3D 71.8(5)
C13D C14D C15D N2D -107.9(4)
N1D C13D C16D O4D 42.4(4)
C14D C13D C16D O4D 169.3(3)
N1D C13D C16D O5D -140.4(3)
C14D C13D C16D O5D -13.5(4)
O2D C5D N1D C1D 174.4(4)
C4D C5D N1D C1D -8.4(6)
O2D C5D N1D C13D -2.4(6)
C4D C5D N1D C13D 174.8(4)
O1D C1D N1D C5D -179.4(4)
C2D C1D N1D C5D 1.1(6)
O1D C1D N1D C13D -2.5(6)
C2D C1D N1D C13D 178.0(4)
C14D C13D N1D C5D 109.0(4)
C16D C13D N1D C5D -124.8(4)
C14D C13D N1D C1D -68.1(4)
C16D C13D N1D C1D 58.1(4)
O5D C16D O4D Cu1 5.3(5)
C13D C16D O4D Cu1 -177.9(2)
O4C Cu1 O4D C16D -90.8(3)
O4A Cu1 O4D C16D 85.8(3)
O4B Cu1 O4D C16D 0.1(4)
N3 Cu1 O4D C16D 176.9(3)
Cu2 Cu1 O4D C16D -3.0(2)
O4D C16D O5D Cu2 -4.1(4)
C13D C16D O5D Cu2 178.9(2)
O5C Cu2 O5D C16D 79.7(2)
O5A Cu2 O5D C16D -76.8(2)
O3E Cu2 O5D C16D -175.3(2)
Cu1 Cu2 O5D C16D 1.3(2)
O1E C1E C2E C6E -1.7(6)
N1E C1E C2E C6E 179.5(3)
O1E C1E C2E C3E 177.9(3)
N1E C1E C2E C3E -0.8(5)
C6E C2E C3E C4E -179.6(4)
C1E C2E C3E C4E 0.7(5)
C6E C2E C3E C9E 0.3(5)
C1E C2E C3E C9E -179.3(3)
C9E C3E C4E C12E 0.2(5)
C2E C3E C4E C12E -179.8(4)
C9E C3E C4E C5E 179.0(3)
C2E C3E C4E C5E -1.0(5)
C12E C4E C5E O2E -1.0(5)
C3E C4E C5E O2E -179.8(3)
C12E C4E C5E N1E -179.7(3)
C3E C4E C5E N1E 1.5(5)
C3E C2E C6E C7E -0.2(6)
C1E C2E C6E C7E 179.4(4)
C2E C6E C7E C8E -0.4(7)
C6E C7E C8E C9E 0.9(8)
C7E C8E C9E C10E 179.5(5)
C7E C8E C9E C3E -0.8(7)
C4E C3E C9E C8E -179.9(4)
C2E C3E C9E C8E 0.2(6)
C4E C3E C9E C10E -0.1(6)
C2E C3E C9E C10E 179.9(4)
C8E C9E C10E C11E 179.4(5)
C3E C9E C10E C11E -0.3(6)
C9E C10E C11E C12E 0.6(7)
C3E C4E C12E C11E 0.1(6)
C5E C4E C12E C11E -178.7(4)
C10E C11E C12E C4E -0.5(7)
N1E C13E C14E C15E -158.3(3)
C16E C13E C14E C15E 77.2(4)
C13E C14E C15E O3E 167.8(3)
C13E C14E C15E N2E -11.6(5)
N1E C13E C16E O4E 37.3(4)
C14E C13E C16E O4E 161.5(3)
N1E C13E C16E O5E -146.3(3)
C14E C13E C16E O5E -22.1(4)
O2E C5E N1E C1E 179.6(3)
C4E C5E N1E C1E -1.7(5)
O2E C5E N1E C13E 3.1(5)
C4E C5E N1E C13E -178.1(3)
O1E C1E N1E C5E -177.4(3)
C2E C1E N1E C5E 1.4(5)
O1E C1E N1E C13E -0.9(4)
C2E C1E N1E C13E 177.9(3)
C16E C13E N1E C5E -130.6(3)
C14E C13E N1E C5E 102.9(3)
C16E C13E N1E C1E 52.6(4)
C14E C13E N1E C1E -73.9(3)
N2E C15E O3E Cu2 -14.5(5)
C14E C15E O3E Cu2 166.1(2)
O5B Cu2 O3E C15E -134.6(3)
O5D Cu2 O3E C15E 43.4(3)
O5C Cu2 O3E C15E 132.7(3)
O5A Cu2 O3E C15E -46.8(3)
O5E C16E O4E Cu3 0.4(4)
C13E C16E O4E Cu3 176.4(2)
O4H Cu3 O4E C16E -86.7(2)
O4F Cu3 O4E C16E 75.4(2)
O6 Cu3 O4E C16E 166.6(2)
Cu4 Cu3 O4E C16E -2.0(2)
O4E C16E O5E Cu4 2.6(5)
C13E C16E O5E Cu4 -173.4(2)
O5H Cu4 O5E C16E 79.4(3)
O5F Cu4 O5E C16E -94.5(3)
O5G Cu4 O5E C16E -5.9(5)
O3A Cu4 O5E C16E 173.7(3)
Cu3 Cu4 O5E C16E -3.0(3)
O1F C1F C2F C6F -2.3(6)
N1F C1F C2F C6F 178.6(4)
O1F C1F C2F C3F 176.2(4)
N1F C1F C2F C3F -2.9(5)
C6F C2F C3F C4F 179.6(4)
C1F C2F C3F C4F 1.1(6)
C6F C2F C3F C9F 0.6(6)
C1F C2F C3F C9F -177.8(4)
C2F C3F C4F C12F 177.2(4)
C9F C3F C4F C12F -3.9(6)
C2F C3F C4F C5F -3.0(5)
C9F C3F C4F C5F 176.0(3)
C12F C4F C5F O2F 7.6(6)
C3F C4F C5F O2F -172.3(4)
C12F C4F C5F N1F -173.6(3)
C3F C4F C5F N1F 6.6(5)
C3F C2F C6F C7F -1.8(7)
C1F C2F C6F C7F 176.6(4)
C2F C6F C7F C8F 0.1(8)
C6F C7F C8F C9F 2.9(8)
C7F C8F C9F C10F 177.1(5)
C7F C8F C9F C3F -4.0(7)
C4F C3F C9F C10F 2.2(6)
C2F C3F C9F C10F -178.8(4)
C4F C3F C9F C8F -176.7(4)
C2F C3F C9F C8F 2.3(6)
C8F C9F C10F C11F -179.8(5)
C3F C9F C10F C11F 1.4(7)
C9F C10F C11F C12F -3.3(7)
C3F C4F C12F C11F 2.0(6)
C5F C4F C12F C11F -177.8(4)
C10F C11F C12F C4F 1.6(6)
N1F C13F C14F C15F -158.8(3)
C16F C13F C14F C15F 73.1(4)
C13F C14F C15F O3F 32.9(4)
C13F C14F C15F N2F -151.5(3)
N1F C13F C16F O4F 41.3(4)
C14F C13F C16F O4F 168.7(3)
N1F C13F C16F O5F -143.6(3)
C14F C13F C16F O5F -16.2(4)
O2F C5F N1F C1F 169.9(3)
C4F C5F N1F C1F -9.0(5)
O2F C5F N1F C13F -0.7(5)
C4F C5F N1F C13F -179.6(3)
O1F C1F N1F C5F -171.9(3)
C2F C1F N1F C5F 7.2(5)
O1F C1F N1F C13F -1.4(5)
C2F C1F N1F C13F 177.8(3)
C16F C13F N1F C5F -135.9(3)
C14F C13F N1F C5F 94.1(3)
C16F C13F N1F C1F 52.7(4)
C14F C13F N1F C1F -77.3(4)
O5F C16F O4F Cu3 -15.3(5)
C13F C16F O4F Cu3 159.3(2)
O4E Cu3 O4F C16F -83.5(3)
O4G Cu3 O4F C16F 89.8(3)
O4H Cu3 O4F C16F -7.2(5)
O6 Cu3 O4F C16F -174.2(3)
Cu4 Cu3 O4F C16F 8.3(2)
O4F C16F O5F Cu4 11.8(4)
C13F C16F O5F Cu4 -162.8(2)
O5G Cu4 O5F C16F -88.6(2)
O5E Cu4 O5F C16F 71.9(2)
O3A Cu4 O5F C16F 168.6(2)
Cu3 Cu4 O5F C16F -4.1(2)
O1G C1G C2G C6G -2.1(5)
N1G C1G C2G C6G 178.3(3)
O1G C1G C2G C3G 178.7(3)
N1G C1G C2G C3G -0.9(5)
C6G C2G C3G C4G 179.9(3)
C1G C2G C3G C4G -0.9(5)
C6G C2G C3G C9G -0.5(5)
C1G C2G C3G C9G 178.7(3)
C9G C3G C4G C12G 0.2(5)
C2G C3G C4G C12G 179.8(3)
C9G C3G C4G C5G -178.3(3)
C2G C3G C4G C5G 1.3(5)
C12G C4G C5G O2G 1.5(5)
C3G C4G C5G O2G -180.0(3)
C12G C4G C5G N1G -178.4(3)
C3G C4G C5G N1G 0.2(5)
C3G C2G C6G C7G 0.3(6)
C1G C2G C6G C7G -178.9(4)
C2G C6G C7G C8G 0.3(6)
C6G C7G C8G C9G -0.7(6)
C7G C8G C9G C3G 0.4(6)
C7G C8G C9G C10G -179.7(4)
C4G C3G C9G C8G 179.7(4)
C2G C3G C9G C8G 0.1(5)
C4G C3G C9G C10G -0.2(5)
C2G C3G C9G C10G -179.8(3)
C8G C9G C10G C11G 179.8(4)
C3G C9G C10G C11G -0.3(6)
C9G C10G C11G C12G 0.6(6)
C3G C4G C12G C11G 0.1(6)
C5G C4G C12G C11G 178.7(4)
C10G C11G C12G C4G -0.6(6)
N1G C13G C14G C15G -162.0(3)
C16G C13G C14G C15G 71.2(4)
C13G C14G C15G O3G 16.4(5)
C13G C14G C15G N2G -165.2(4)
N1G C13G C16G O5G -135.8(3)
C14G C13G C16G O5G -9.9(4)
N1G C13G C16G O4G 49.1(4)
C14G C13G C16G O4G 175.0(3)
O1G C1G N1G C5G -177.1(3)
C2G C1G N1G C5G 2.5(5)
O1G C1G N1G C13G -5.9(5)
C2G C1G N1G C13G 173.8(3)
O2G C5G N1G C1G 177.9(3)
C4G C5G N1G C1G -2.2(5)
O2G C5G N1G C13G 6.6(5)
C4G C5G N1G C13G -173.5(3)
C14G C13G N1G C1G -73.0(4)
C16G C13G N1G C1G 55.3(4)
C14G C13G N1G C5G 98.9(3)
C16G C13G N1G C5G -132.8(3)
O5G C16G O4G Cu3 9.9(5)
C13G C16G O4G Cu3 -175.6(2)
O4H Cu3 O4G C16G 84.3(3)
O4F Cu3 O4G C16G -77.5(3)
O6 Cu3 O4G C16G -169.1(2)
Cu4 Cu3 O4G C16G -0.7(2)
O4G C16G O5G Cu4 -15.2(4)
C13G C16G O5G Cu4 170.4(2)
O5H Cu4 O5G C16G -72.6(2)
O5F Cu4 O5G C16G 100.3(2)
O5E Cu4 O5G C16G 13.0(4)
O3A Cu4 O5G C16G -166.6(2)
Cu3 Cu4 O5G C16G 10.2(2)
O1H C1H C2H C6H 1.6(6)
N1H C1H C2H C6H -177.4(3)
O1H C1H C2H C3H 179.5(3)
N1H C1H C2H C3H 0.5(5)
C6H C2H C3H C4H -179.2(3)
C1H C2H C3H C4H 2.9(5)
C6H C2H C3H C9H -0.4(5)
C1H C2H C3H C9H -178.3(3)
C9H C3H C4H C12H 0.8(5)
C2H C3H C4H C12H 179.7(3)
C9H C3H C4H C5H -180.0(3)
C2H C3H C4H C5H -1.1(5)
C12H C4H C5H O2H -3.4(6)
C3H C4H C5H O2H 177.3(4)
C12H C4H C5H N1H 175.3(3)
C3H C4H C5H N1H -3.9(5)
C3H C2H C6H C7H 0.2(6)
C1H C2H C6H C7H 178.1(4)
C2H C6H C7H C8H 0.2(6)
C6H C7H C8H C9H -0.4(6)
C4H C3H C9H C10H -0.4(6)
C2H C3H C9H C10H -179.2(3)
C4H C3H C9H C8H 179.0(3)
C2H C3H C9H C8H 0.2(5)
C7H C8H C9H C10H 179.6(4)
C7H C8H C9H C3H 0.2(6)
C3H C9H C10H C11H -0.2(6)
C8H C9H C10H C11H -179.6(4)
C9H C10H C11H C12H 0.4(6)
C10H C11H C12H C4H 0.0(6)
C3H C4H C12H C11H -0.6(6)
C5H C4H C12H C11H -179.9(4)
N1H C13H C14H C15H -67.0(4)
C16H C13H C14H C15H 166.5(3)
C13H C14H C15H O3H -70.6(5)
C13H C14H C15H N2H 109.9(4)
N1H C13H C16H O4H 53.0(4)
C14H C13H C16H O4H 179.9(3)
N1H C13H C16H O5H -130.1(3)
C14H C13H C16H O5H -3.2(4)
O1H C1H N1H C5H 174.9(3)
C2H C1H N1H C5H -6.1(5)
O1H C1H N1H C13H -5.8(5)
C2H C1H N1H C13H 173.2(3)
O2H C5H N1H C1H -173.5(4)
C4H C5H N1H C1H 7.7(5)
O2H C5H N1H C13H 7.2(5)
C4H C5H N1H C13H -171.6(3)
C16H C13H N1H C1H 52.5(4)
C14H C13H N1H C1H -74.9(4)
C16H C13H N1H C5H -128.2(3)
C14H C13H N1H C5H 104.4(4)
O5H C16H O4H Cu3 0.3(5)
C13H C16H O4H Cu3 176.8(2)
O4E Cu3 O4H C16H 95.1(2)
O4G Cu3 O4H C16H -79.8(2)
O4F Cu3 O4H C16H 18.3(5)
O6 Cu3 O4H C16H -175.2(2)
Cu4 Cu3 O4H C16H 3.1(2)
O4H C16H O5H Cu4 -5.7(5)
C13H C16H O5H Cu4 177.7(2)
O5G Cu4 O5H C16H 90.6(3)
O5E Cu4 O5H C16H -70.0(3)
O3A Cu4 O5H C16H -166.9(3)
Cu3 Cu4 O5H C16H 5.9(2)
N3 C21 C22 C23 -1.2(9)
C21 C22 C23 C24 2.4(10)
C22 C23 C24 C25 -1.4(9)
C23 C24 C25 N3 -0.9(8)
C22 C21 N3 C25 -1.1(7)
C22 C21 N3 Cu1 174.4(4)
C24 C25 N3 C21 2.1(6)
C24 C25 N3 Cu1 -173.2(4)
O4C Cu1 N3 C21 159.1(3)
O4A Cu1 N3 C21 -21.8(3)
O4B Cu1 N3 C21 68.5(3)
O4D Cu1 N3 C21 -110.1(3)
O4C Cu1 N3 C25 -25.7(3)
O4A Cu1 N3 C25 153.4(3)
O4B Cu1 N3 C25 -116.3(3)
O4D Cu1 N3 C25 65.1(3)
O4E Cu3 O6 C26 -32.7(4)
O4G Cu3 O6 C26 151.2(4)
O4H Cu3 O6 C26 -119.1(4)
O4F Cu3 O6 C26 56.6(4)
Cu4 Cu3 O6 C26 68.9(5)
C32 C31 O10 C30 179.9(7)
C29 C30 O10 C31 179.5(7)
